data_7047491
loop_
_publ_author_name
'Chen, Hongfen'
'Yang, Xiaoping'
'Jiang, Dongmei'
'Shi, Dongliang'
'Zhang, Lijie'

_publ_section_title
;
 Construction of NIR luminescent polynuclear lanthanide-based nanoclusters
 with sensing properties towards metal ions.
;
_journal_issue 39
_journal_name_full 'Dalton transactions (Cambridge, England : 2003)'
_journal_page_first 13880
_journal_page_last 13886
_journal_paper_doi 10.1039/c8dt03308k
_journal_volume 47
_journal_year 2018
_chemical_formula_sum 'C86 H109 N3 O56 Yb9'
_chemical_formula_weight 3638.12
_chemical_name_systematic Cluster-3
_chemical_properties_physical Heat-sensitive
_space_group_IT_number 2
_space_group_name_Hall '-P 1'
_space_group_name_H-M_alt 'P -1'
_symmetry_cell_setting triclinic
_symmetry_space_group_name_Hall '-P 1'
_symmetry_space_group_name_H-M 'P -1'
_atom_sites_solution_hydrogens geom
_atom_sites_solution_primary direct
_atom_sites_solution_secondary difmap
_audit_creation_method SHELXL-97
_audit_update_record
;
2018-08-07 deposited with the CCDC.
2018-09-10 downloaded from the CCDC.
;
_cell_angle_alpha 78.706(4)
_cell_angle_beta 83.405(4)
_cell_angle_gamma 75.547(4)
_cell_formula_units_Z 2
_cell_length_a 17.507(3)
_cell_length_b 19.363(4)
_cell_length_c 19.653(4)
_cell_measurement_reflns_used 9210
_cell_measurement_temperature 190(1)
_cell_measurement_theta_max 27.6971
_cell_measurement_theta_min 1.3367
_cell_volume 6311(2)
_computing_cell_refinement 'Collect software, Nonius B.V. 1998'
_computing_data_collection 'Collect software, Nonius B.V. 1998'
_computing_data_reduction
;
DENZO and Scalepack (Otwinoski and Minor, 1997)
;
_computing_molecular_graphics 'XP SHELXTL/PC, Siemens Analytical'
_computing_structure_refinement 'XL SHELXTL/PC, Siemens Analytical'
_computing_structure_solution
;

SIR97 - Altomare A., Burla M.C., Camalli M., Cascarano G.L., Giacovazzo C., 
Guagliardi A., Moliterni A.G.G., Polidori G.,Spagna R.
;
_diffrn_ambient_temperature 190(1)
_diffrn_detector_area_resol_mean 13.6612
_diffrn_measured_fraction_theta_full 0.983
_diffrn_measured_fraction_theta_max 0.983
_diffrn_measurement_device_type 'Mercury2 (2x2 bin mode)'
_diffrn_measurement_method dtprofit.ref
_diffrn_radiation_monochromator graphite
_diffrn_radiation_source 'fine-focus sealed tube'
_diffrn_radiation_type MoK\a
_diffrn_radiation_wavelength 0.71073
_diffrn_reflns_av_R_equivalents 0.0469
_diffrn_reflns_av_sigmaI/netI 0.0914
_diffrn_reflns_limit_h_max 20
_diffrn_reflns_limit_h_min -20
_diffrn_reflns_limit_k_max 23
_diffrn_reflns_limit_k_min -18
_diffrn_reflns_limit_l_max 23
_diffrn_reflns_limit_l_min -23
_diffrn_reflns_number 37977
_diffrn_reflns_theta_full 25.00
_diffrn_reflns_theta_max 25.00
_diffrn_reflns_theta_min 1.06
_exptl_absorpt_coefficient_mu 6.682
_exptl_absorpt_correction_T_max 1.0000
_exptl_absorpt_correction_T_min 0.7877
_exptl_absorpt_correction_type multi-scan
_exptl_absorpt_process_details 'DENZO and Scalepack (Otwinoski and Minor, 1997)'
_exptl_crystal_colour Yellow
_exptl_crystal_density_diffrn 1.915
_exptl_crystal_density_method 'not measured'
_exptl_crystal_description Block
_exptl_crystal_F_000 3448
_exptl_crystal_preparation Luminescent
_exptl_crystal_recrystallization_method 'Vapour deposition'
_exptl_crystal_size_max 0.17
_exptl_crystal_size_mid 0.15
_exptl_crystal_size_min 0.11
_refine_diff_density_max 4.057
_refine_diff_density_min -5.522
_refine_diff_density_rms 0.777
_refine_ls_extinction_method none
_refine_ls_goodness_of_fit_ref 1.161
_refine_ls_hydrogen_treatment constr
_refine_ls_matrix_type full
_refine_ls_number_parameters 1381
_refine_ls_number_reflns 21832
_refine_ls_number_restraints 1009
_refine_ls_restrained_S_all 1.147
_refine_ls_R_factor_all 0.1280
_refine_ls_R_factor_gt 0.0765
_refine_ls_shift/su_max 0.002
_refine_ls_shift/su_mean 0.000
_refine_ls_structure_factor_coef Fsqd
_refine_ls_weighting_details 'calc w=1/[\s^2^(Fo^2^)+(0.2000P)^2^+0.0000P] where P=(Fo^2^+2Fc^2^)/3'
_refine_ls_weighting_scheme calc
_refine_ls_wR_factor_gt 0.2172
_refine_ls_wR_factor_ref 0.3175
_reflns_number_gt 14448
_reflns_number_total 21832
_reflns_threshold_expression >2sigma(I)
_cod_data_source_file c8dt03308k2.cif
_cod_data_source_block cluster-3
_cod_depositor_comments
;
The following automatic conversions were performed:

'_symmetry_cell_setting' value 'Triclinic' changed to 'triclinic'
according to
/home/data/users/saulius/crontab/automatic-downloads/rss-feeds/RSC/lib/dictionaries/cif_core.dic
dictionary named 'cif_core.dic' version 2.4.2 from 2011-04-26.

'_exptl_absorpt_correction_type' value 'Multi-scan' changed to
'multi-scan' according to
/home/data/users/saulius/crontab/automatic-downloads/rss-feeds/RSC/lib/dictionaries/cif_core.dic
dictionary named 'cif_core.dic' version 2.4.2 from 2011-04-26.

Automatic conversion script
Id: cif_fix_values 4973 2017-02-22 13:04:09Z antanas 

 Adding full bibliography for 7047490--7047492.cif.
;
_cod_original_sg_symbol_H-M P-1
_cod_database_code 7047491

loop_
_symmetry_equiv_pos_as_xyz
'x, y, z'
'-x, -y, -z'

loop_
_atom_site_label
_atom_site_type_symbol
_atom_site_fract_x
_atom_site_fract_y
_atom_site_fract_z
_atom_site_U_iso_or_equiv
_atom_site_adp_type
_atom_site_occupancy
_atom_site_symmetry_multiplicity
_atom_site_calc_flag
_atom_site_refinement_flags
Yb1 Yb 0.84659(5) 0.40706(5) 0.25313(5) 0.0240(2) Uani 1 1 d U
Yb2 Yb 1.06597(5) 0.31077(5) 0.29624(5) 0.0276(2) Uani 1 1 d U
Yb3 Yb 0.81643(5) 0.61910(5) 0.18783(5) 0.0291(3) Uani 1 1 d U
Yb4 Yb 1.00766(5) 0.50779(5) 0.27842(5) 0.0288(3) Uani 1 1 d U
Yb5 Yb 0.72212(6) 0.30820(5) 0.39993(5) 0.0306(3) Uani 1 1 d U
Yb6 Yb 0.94697(5) 0.17617(5) 0.32456(5) 0.0280(2) Uani 1 1 d U
Yb7 Yb 0.67264(6) 0.51825(5) 0.35407(5) 0.0304(3) Uani 1 1 d U
Yb8 Yb 0.68978(6) 0.72219(5) 0.32519(6) 0.0370(3) Uani 1 1 d U
Yb9 Yb 0.63113(6) 0.39908(5) 0.22884(6) 0.0346(3) Uani 1 1 d U
N1 N 1.2142(10) 0.2603(10) 0.2604(10) 0.032(4) Uani 1 1 d U
N2 N 0.731(2) 0.0741(18) 0.1721(18) 0.093(10) Uani 1 1 d U
N3 N 0.6381(14) 0.1367(12) 0.5670(13) 0.053(6) Uani 1 1 d U
O1 O 1.1385(8) 0.5313(7) 0.3095(8) 0.027(3) Uani 1 1 d U
O2 O 1.1276(7) 0.4102(7) 0.2757(7) 0.021(3) Uani 1 1 d U
O3 O 1.2666(11) -0.0029(10) 0.1633(10) 0.052(5) Uani 1 1 d U
O4 O 1.1346(12) -0.2009(10) 0.2458(10) 0.055(5) Uani 1 1 d U
O5 O 0.6681(9) 0.2952(8) 0.1826(9) 0.040(4) Uani 1 1 d U
O6 O 0.5358(10) 0.3840(10) 0.1421(11) 0.053(5) Uani 1 1 d U
O52 O 1.0072(9) 0.0860(7) 0.2551(7) 0.028(3) Uani 1 1 d U
O53 O 1.0410(7) 0.2226(6) 0.2368(6) 0.018(3) Uani 1 1 d U
O7 O 1.1007(8) 0.3219(8) 0.1575(8) 0.034(4) Uani 1 1 d U
O8 O 0.7315(11) 0.8226(10) 0.3519(10) 0.049(4) Uani 1 1 d U
O9 O 0.6222(10) 0.8535(9) 0.2996(9) 0.043(4) Uani 1 1 d U
O10 O 0.5987(10) 0.7357(9) 0.4306(9) 0.045(4) Uani 1 1 d U
O11 O 0.6159(9) 0.6308(8) 0.3981(8) 0.030(3) Uani 1 1 d U
O12 O 0.8164(10) 0.7377(9) 0.1201(9) 0.043(4) Uani 1 1 d U
O13 O 0.7177(10) 0.7534(9) 0.2020(9) 0.040(4) Uani 1 1 d U
O14 O 0.8403(8) 0.6828(7) 0.2799(7) 0.027(3) Uani 1 1 d U
O15 O 0.9645(9) 0.6253(9) 0.3071(9) 0.041(4) Uani 1 1 d U
O16 O 0.7006(9) 0.6178(9) 0.1363(8) 0.036(4) Uani 1 1 d U
O17 O 0.6524(16) 0.5840(13) 0.0512(13) 0.084(7) Uani 1 1 d U
O18 O 0.9557(8) 0.5958(7) 0.1713(6) 0.021(3) Uani 1 1 d U
O19 O 1.0810(9) 0.5542(8) 0.1715(8) 0.033(3) Uani 1 1 d U
O20 O 0.8697(7) 0.5193(6) 0.2826(6) 0.0148(18) Uani 1 1 d U
H20A H 0.8442 0.5282 0.3281 0.018 Uiso 1 1 calc R
O21 O 0.8575(10) 0.5895(8) 0.0653(8) 0.038(4) Uani 1 1 d U
O22 O 0.8491(7) 0.4974(7) 0.1522(6) 0.016(3) Uani 1 1 d U
O23 O 0.8636(9) 0.0882(7) 0.3498(8) 0.030(3) Uani 1 1 d U
O24 O 0.7980(7) 0.1980(6) 0.3564(6) 0.015(3) Uani 1 1 d U
O25 O 0.8431(7) 0.2799(7) 0.4573(6) 0.019(3) Uani 1 1 d U
O26 O 0.9196(8) 0.1710(8) 0.4507(7) 0.030(3) Uani 1 1 d U
O27 O 0.8829(8) 0.3301(7) 0.1682(7) 0.025(3) Uani 1 1 d U
O28 O 0.8806(9) 0.2173(8) 0.2158(8) 0.033(4) Uani 1 1 d U
O29 O 0.6776(11) 0.4471(10) 0.1129(9) 0.049(4) Uani 1 1 d U
H29C H 0.6593 0.4300 0.0833 0.059 Uiso 1 1 d R
H29A H 0.6629 0.4914 0.1061 0.074 Uiso 1 1 d R
O30 O 0.6270(8) 0.4159(8) 0.3476(8) 0.029(3) Uani 1 1 d U
H30B H 0.5739 0.4184 0.3707 0.035 Uiso 1 1 calc R
O31 O 0.7491(7) 0.3330(6) 0.2802(6) 0.015(3) Uani 1 1 d U
H31B H 0.7691 0.2877 0.2620 0.018 Uiso 1 1 calc R
O32 O 0.7102(10) 0.2055(8) 0.4950(9) 0.044(4) Uani 1 1 d U
O33 O 0.9833(6) 0.4134(6) 0.2291(6) 0.009(2) Uani 1 1 d U
H33B H 0.9994 0.4180 0.1793 0.011 Uiso 1 1 calc R
O34 O 0.9251(7) 0.3028(6) 0.3199(6) 0.013(2) Uani 1 1 d U
H34B H 0.9119 0.3098 0.3683 0.015 Uiso 1 1 calc R
O35 O 0.7128(7) 0.4788(7) 0.2458(7) 0.019(3) Uani 1 1 d U
H35B H 0.7094 0.5201 0.2075 0.023 Uiso 1 1 calc R
O36 O 0.6347(10) 0.4788(9) 0.4695(8) 0.041(4) Uani 1 1 d U
O37 O 0.6599(9) 0.3590(8) 0.4961(8) 0.036(4) Uani 1 1 d U
O38 O 0.5413(9) 0.3301(9) 0.2895(9) 0.041(4) Uani 1 1 d U
O39 O 0.6123(9) 0.2650(9) 0.3785(9) 0.040(4) Uani 1 1 d U
O40 O 0.9994(10) 0.4919(9) 0.4042(9) 0.040(4) Uani 1 1 d U
O41 O 0.9911(8) 0.3933(7) 0.3685(7) 0.025(3) Uani 1 1 d U
O42 O 1.1404(9) 0.3007(8) 0.4016(8) 0.036(4) Uani 1 1 d U
O43 O 1.0612(7) 0.2014(7) 0.3694(7) 0.020(3) Uani 1 1 d U
O44 O 1.0418(8) 0.0675(8) 0.4022(8) 0.029(3) Uani 1 1 d U
O45 O 0.5604(9) 0.7280(9) 0.2818(9) 0.043(4) Uani 1 1 d U
H45B H 0.5235 0.7415 0.3119 0.051 Uiso 1 1 d R
H45C H 0.5586 0.6862 0.2757 0.051 Uiso 1 1 d R
O46 O 0.7777(8) 0.5406(8) 0.4094(7) 0.029(3) Uani 1 1 d U
O47 O 0.7665(9) 0.6556(8) 0.4219(8) 0.033(3) Uani 1 1 d U
O48 O 0.5318(9) 0.5074(9) 0.2247(9) 0.040(4) Uani 1 1 d U
O49 O 0.5568(8) 0.5822(8) 0.2877(8) 0.028(3) Uani 1 1 d U
O50 O 0.7803(7) 0.4127(6) 0.3659(6) 0.012(2) Uani 1 1 d U
O51 O 0.7108(7) 0.6155(6) 0.2767(6) 0.0148(18) Uani 1 1 d U
H51D H 0.6661 0.6300 0.2471 0.018 Uiso 1 1 calc R
C1 C 1.1394(12) 0.6032(12) 0.3242(12) 0.035(5) Uani 1 1 d DU
H1A H 1.1917 0.6031 0.3345 0.052 Uiso 1 1 calc R
H1B H 1.1031 0.6136 0.3633 0.052 Uiso 1 1 calc R
H1C H 1.1240 0.6395 0.2842 0.052 Uiso 1 1 calc R
C2 C 1.2096(14) 0.4855(13) 0.2938(15) 0.042(6) Uani 1 1 d U
C3 C 1.2880(12) 0.4949(13) 0.2946(16) 0.054(7) Uani 1 1 d DU
H3A H 1.2968 0.5351 0.3090 0.065 Uiso 1 1 calc R
C4 C 1.3484(15) 0.4436(14) 0.2739(13) 0.042(6) Uani 1 1 d U
H4A H 1.3978 0.4543 0.2627 0.051 Uiso 1 1 calc R
C5 C 1.3411(16) 0.3810(16) 0.2688(15) 0.051(7) Uani 1 1 d U
H5A H 1.3871 0.3450 0.2654 0.061 Uiso 1 1 calc R
C6 C 1.2678(13) 0.3619(12) 0.2681(11) 0.031(5) Uani 1 1 d U
C7 C 1.1996(12) 0.4154(11) 0.2797(12) 0.030(5) Uani 1 1 d U
C8 C 1.2712(13) 0.2917(11) 0.2565(12) 0.031(5) Uani 1 1 d U
H8A H 1.3211 0.2647 0.2445 0.037 Uiso 1 1 calc R
C9 C 1.2356(13) 0.1903(12) 0.2386(12) 0.033(5) Uani 1 1 d U
C10 C 1.2701(15) 0.1840(14) 0.1724(14) 0.044(6) Uani 1 1 d U
H10A H 1.2869 0.2228 0.1443 0.053 Uiso 1 1 calc R
C11 C 1.2795(17) 0.1188(15) 0.1477(15) 0.052(7) Uani 1 1 d U
H11A H 1.2999 0.1164 0.1022 0.062 Uiso 1 1 calc R
C12 C 1.2607(15) 0.0609(14) 0.1865(14) 0.045(6) Uani 1 1 d U
C13 C 1.2286(14) 0.0633(14) 0.2554(14) 0.042(6) Uani 1 1 d U
H13A H 1.2173 0.0213 0.2822 0.050 Uiso 1 1 calc R
C14 C 1.2119(16) 0.1292(15) 0.2872(15) 0.051(7) Uani 1 1 d U
H14A H 1.1893 0.1320 0.3321 0.061 Uiso 1 1 calc R
C16 C 1.2603(17) -0.0703(17) 0.2057(17) 0.068(8) Uani 1 1 d DU
C17 C 1.3312(16) -0.1078(14) 0.2398(15) 0.061(8) Uani 1 1 d DU
H17A H 1.3755 -0.0894 0.2392 0.074 Uiso 1 1 calc R
C18 C 1.323(2) -0.1784(15) 0.2749(18) 0.077(10) Uani 1 1 d DU
H18A H 1.3646 -0.2073 0.3002 0.093 Uiso 1 1 calc R
C19 C 1.2595(17) -0.2060(16) 0.2743(14) 0.051(7) Uani 1 1 d U
H19A H 1.2593 -0.2531 0.2959 0.061 Uiso 1 1 calc R
C20 C 1.197(2) -0.1633(19) 0.2413(19) 0.070(9) Uani 1 1 d U
C21 C 1.1965(16) -0.0969(14) 0.2070(14) 0.045(6) Uani 1 1 d U
H21A H 1.1524 -0.0692 0.1841 0.054 Uiso 1 1 calc R
C23 C 1.0596(19) -0.1547(17) 0.2239(18) 0.062(8) Uani 1 1 d U
C24 C 1.027(2) -0.159(2) 0.171(2) 0.079(10) Uani 1 1 d U
H24A H 1.0562 -0.1863 0.1387 0.095 Uiso 1 1 calc R
C25 C 0.952(2) -0.1231(18) 0.1603(18) 0.070(9) Uani 1 1 d U
H25A H 0.9252 -0.1351 0.1275 0.085 Uiso 1 1 calc R
C26 C 0.9125(14) -0.0684(17) 0.1979(17) 0.062(8) Uani 1 1 d DU
C27 C 0.9454(17) -0.0629(16) 0.2544(17) 0.059(8) Uani 1 1 d U
H27A H 0.9187 -0.0309 0.2836 0.071 Uiso 1 1 calc R
C28 C 1.021(2) -0.1064(18) 0.2685(19) 0.072(9) Uani 1 1 d U
H28A H 1.0454 -0.1032 0.3071 0.087 Uiso 1 1 calc R
C29 C 0.8338(13) -0.0322(11) 0.1758(15) 0.049(6) Uani 1 1 d DU
H29B H 0.8039 -0.0548 0.1550 0.059 Uiso 1 1 calc R
C30 C 0.8056(15) 0.0404(11) 0.1880(14) 0.044(6) Uani 1 1 d DU
H30A H 0.8373 0.0635 0.2061 0.053 Uiso 1 1 calc R
C31 C 0.7016(15) 0.1471(14) 0.1735(14) 0.045(6) Uani 1 1 d U
H31A H 0.7349 0.1679 0.1924 0.054 Uiso 1 1 calc R
C32 C 0.6338(18) 0.1942(16) 0.1529(15) 0.053(7) Uani 1 1 d U
C33 C 0.576(2) 0.170(2) 0.126(2) 0.081(10) Uani 1 1 d U
H33A H 0.5833 0.1199 0.1288 0.097 Uiso 1 1 calc R
C34 C 0.508(2) 0.2157(19) 0.096(2) 0.076(10) Uani 1 1 d U
H34A H 0.4766 0.1987 0.0714 0.091 Uiso 1 1 calc R
C35 C 0.4892(19) 0.2893(16) 0.1056(16) 0.059(8) Uani 1 1 d U
H35A H 0.4408 0.3208 0.0950 0.070 Uiso 1 1 calc R
C36 C 0.5482(16) 0.3106(14) 0.1317(14) 0.044(6) Uani 1 1 d U
C37 C 0.6185(15) 0.2704(14) 0.1484(14) 0.042(6) Uani 1 1 d U
C38 C 0.475(2) 0.437(2) 0.103(2) 0.087(11) Uani 1 1 d U
H38A H 0.4514 0.4131 0.0758 0.130 Uiso 1 1 calc R
H38B H 0.4982 0.4729 0.0735 0.130 Uiso 1 1 calc R
H38C H 0.4354 0.4596 0.1352 0.130 Uiso 1 1 calc R
C39 C 1.0527(16) -0.0034(13) 0.3978(15) 0.049(6) Uani 1 1 d U
H39A H 1.0465 -0.0310 0.4435 0.073 Uiso 1 1 calc R
H39B H 1.1050 -0.0208 0.3777 0.073 Uiso 1 1 calc R
H39C H 1.0144 -0.0087 0.3692 0.073 Uiso 1 1 calc R
C40 C 1.0847(12) 0.0840(11) 0.4473(11) 0.025(4) Uani 1 1 d U
C41 C 1.1133(14) 0.0407(14) 0.5083(12) 0.038(5) Uani 1 1 d U
H41A H 1.1023 -0.0045 0.5241 0.046 Uiso 1 1 calc R
C42 C 1.1565(19) 0.0664(18) 0.5428(19) 0.070(9) Uani 1 1 d U
H42A H 1.1829 0.0347 0.5792 0.083 Uiso 1 1 calc R
C43 C 1.1663(14) 0.1358(14) 0.5298(14) 0.043(6) Uani 1 1 d U
H43A H 1.1927 0.1515 0.5602 0.052 Uiso 1 1 calc R
C44 C 1.1374(11) 0.1811(11) 0.4731(11) 0.024(4) Uani 1 1 d U
C45 C 1.0924(12) 0.1596(11) 0.4301(11) 0.024(4) Uani 1 1 d U
C46 C 1.1548(13) 0.2552(12) 0.4516(12) 0.033(5) Uani 1 1 d U
H46A H 1.1821 0.2675 0.4836 0.039 Uiso 1 1 calc R
C47 C 0.673(2) 0.9496(17) 0.3176(19) 0.074(9) Uani 1 1 d U
H47A H 0.6310 0.9732 0.3471 0.111 Uiso 1 1 calc R
H47B H 0.6662 0.9727 0.2701 0.111 Uiso 1 1 calc R
H47C H 0.7228 0.9528 0.3309 0.111 Uiso 1 1 calc R
C48 C 0.6707(17) 0.8688(13) 0.3254(14) 0.044(6) Uani 1 1 d U
C49 C 0.7320(17) 0.8608(14) 0.1180(15) 0.051(7) Uani 1 1 d U
H49A H 0.7046 0.8892 0.1521 0.076 Uiso 1 1 calc R
H49B H 0.6981 0.8663 0.0812 0.076 Uiso 1 1 calc R
H49C H 0.7788 0.8771 0.0993 0.076 Uiso 1 1 calc R
C50 C 0.7554(14) 0.7791(13) 0.1528(13) 0.038(6) Uani 1 1 d U
C51 C 0.557(2) 0.6460(17) 0.5104(13) 0.070(9) Uani 1 1 d DU
H51A H 0.5006 0.6542 0.5090 0.105 Uiso 1 1 calc R
H51B H 0.5682 0.6706 0.5446 0.105 Uiso 1 1 calc R
H51C H 0.5792 0.5950 0.5226 0.105 Uiso 1 1 calc R
C52 C 0.5906(14) 0.6732(13) 0.4430(11) 0.037(5) Uani 1 1 d DU
C53 C 0.9140(16) 0.7372(14) 0.3363(15) 0.049(6) Uani 1 1 d U
H53A H 0.9664 0.7269 0.3517 0.073 Uiso 1 1 calc R
H53B H 0.8762 0.7397 0.3757 0.073 Uiso 1 1 calc R
H53C H 0.9040 0.7827 0.3049 0.073 Uiso 1 1 calc R
C54 C 0.9072(11) 0.6804(10) 0.3010(10) 0.019(4) Uani 1 1 d U
C55 C 0.818(2) 0.5637(18) 0.5141(13) 0.071(9) Uani 1 1 d DU
H55A H 0.8289 0.5120 0.5276 0.106 Uiso 1 1 calc R
H55B H 0.7810 0.5858 0.5481 0.106 Uiso 1 1 calc R
H55C H 0.8659 0.5798 0.5108 0.106 Uiso 1 1 calc R
C56 C 0.7817(13) 0.5855(13) 0.4428(11) 0.038(5) Uani 1 1 d DU
C57 C 1.034(2) 0.6582(16) 0.0828(15) 0.072(9) Uani 1 1 d DU
H57A H 1.0300 0.6421 0.0406 0.109 Uiso 1 1 calc R
H57B H 1.0857 0.6679 0.0822 0.109 Uiso 1 1 calc R
H57C H 0.9944 0.7016 0.0867 0.109 Uiso 1 1 calc R
C58 C 1.0234(15) 0.5982(13) 0.1462(13) 0.045(6) Uani 1 1 d DU
C59 C 0.674(2) 0.6999(14) 0.0305(15) 0.074(9) Uani 1 1 d DU
H59A H 0.6512 0.6983 -0.0111 0.110 Uiso 1 1 calc R
H59B H 0.7279 0.7041 0.0193 0.110 Uiso 1 1 calc R
H59C H 0.6445 0.7410 0.0502 0.110 Uiso 1 1 calc R
C60 C 0.6727(15) 0.6337(12) 0.0805(11) 0.038(6) Uani 1 1 d DU
C61 C 0.4525(16) 0.6245(16) 0.2147(15) 0.056(7) Uani 1 1 d U
H61A H 0.4237 0.6122 0.1819 0.085 Uiso 1 1 calc R
H61B H 0.4693 0.6682 0.1947 0.085 Uiso 1 1 calc R
H61C H 0.4191 0.6319 0.2562 0.085 Uiso 1 1 calc R
C62 C 0.5220(16) 0.5655(16) 0.2320(16) 0.051(7) Uani 1 1 d U
C63 C 0.9735(15) 0.3891(14) 0.4909(13) 0.043(6) Uani 1 1 d U
H63A H 1.0014 0.3392 0.4957 0.065 Uiso 1 1 calc R
H63B H 0.9177 0.3922 0.4985 0.065 Uiso 1 1 calc R
H63C H 0.9901 0.4113 0.5245 0.065 Uiso 1 1 calc R
C64 C 0.9907(12) 0.4261(12) 0.4218(11) 0.029(5) Uani 1 1 d U
C65 C 0.594(2) 0.4294(19) 0.5888(12) 0.073(9) Uani 1 1 d DU
H65A H 0.5728 0.4798 0.5906 0.110 Uiso 1 1 calc R
H65B H 0.6347 0.4102 0.6213 0.110 Uiso 1 1 calc R
H65C H 0.5533 0.4035 0.6005 0.110 Uiso 1 1 calc R
C66 C 0.6314(13) 0.4210(12) 0.5139(10) 0.031(5) Uani 1 1 d DU
C67 C 0.8635(16) 0.2566(14) 0.0983(12) 0.043(6) Uani 1 1 d U
H67A H 0.8622 0.3002 0.0648 0.065 Uiso 1 1 calc R
H67B H 0.8141 0.2429 0.1005 0.065 Uiso 1 1 calc R
H67C H 0.9057 0.2185 0.0847 0.065 Uiso 1 1 calc R
C68 C 0.8761(11) 0.2688(11) 0.1655(10) 0.023(4) Uani 1 1 d U
C69 C 0.8961(17) 0.2073(14) 0.5599(10) 0.048(6) Uani 1 1 d DU
H69A H 0.9299 0.1600 0.5714 0.073 Uiso 1 1 calc R
H69B H 0.8466 0.2095 0.5870 0.073 Uiso 1 1 calc R
H69C H 0.9209 0.2429 0.5698 0.073 Uiso 1 1 calc R
C70 C 0.8812(13) 0.2230(12) 0.4812(9) 0.031(5) Uani 1 1 d DU
C71 C 0.506(2) 0.2184(17) 0.366(2) 0.087(11) Uani 1 1 d DU
H71A H 0.4633 0.2267 0.3369 0.130 Uiso 1 1 calc R
H71B H 0.4849 0.2228 0.4130 0.130 Uiso 1 1 calc R
H71C H 0.5387 0.1707 0.3659 0.130 Uiso 1 1 calc R
C72 C 0.5561(13) 0.2752(12) 0.3394(13) 0.036(5) Uani 1 1 d DU
C73 C 0.7240(16) 0.1068(13) 0.3662(15) 0.046(6) Uani 1 1 d U
H73A H 0.6994 0.1141 0.4112 0.069 Uiso 1 1 calc R
H73B H 0.7331 0.0566 0.3627 0.069 Uiso 1 1 calc R
H73C H 0.6900 0.1357 0.3310 0.069 Uiso 1 1 calc R
C74 C 0.7992(14) 0.1282(12) 0.3564(13) 0.034(5) Uani 1 1 d U
C75 C 0.556(2) 0.133(2) 0.594(2) 0.083(11) Uani 1 1 d U
H75A H 0.5194 0.1769 0.5763 0.124 Uiso 1 1 calc R
H75B H 0.5520 0.1255 0.6439 0.124 Uiso 1 1 calc R
H75C H 0.5425 0.0928 0.5793 0.124 Uiso 1 1 calc R
C76 C 0.703(3) 0.073(3) 0.588(3) 0.113(15) Uani 1 1 d U
H76A H 0.7514 0.0797 0.5618 0.169 Uiso 1 1 calc R
H76B H 0.6907 0.0302 0.5777 0.169 Uiso 1 1 calc R
H76C H 0.7092 0.0668 0.6364 0.169 Uiso 1 1 calc R
C77 C 0.6454(16) 0.1959(16) 0.5286(15) 0.053(7) Uani 1 1 d U
H77A H 0.6012 0.2344 0.5247 0.063 Uiso 1 1 calc R
C78 C 1.1434(16) 0.3710(14) 0.1131(14) 0.047(6) Uani 1 1 d U
H78A H 1.1171 0.3911 0.0709 0.071 Uiso 1 1 calc R
H78B H 1.1964 0.3451 0.1021 0.071 Uiso 1 1 calc R
H78C H 1.1451 0.4094 0.1369 0.071 Uiso 1 1 calc R
C79 C 1.0916(11) 0.2646(10) 0.1252(9) 0.018(4) Uani 1 1 d U
C80 C 1.1115(13) 0.2652(13) 0.0532(11) 0.031(5) Uani 1 1 d U
H80A H 1.1270 0.3030 0.0224 0.038 Uiso 1 1 calc R
C81 C 1.1042(16) 0.1985(14) 0.0343(14) 0.047(6) Uani 1 1 d U
H81A H 1.1187 0.1923 -0.0115 0.056 Uiso 1 1 calc R
C82 C 1.0784(13) 0.1451(12) 0.0775(11) 0.031(5) Uani 1 1 d U
H82A H 1.0744 0.1043 0.0612 0.037 Uiso 1 1 calc R
C83 C 1.0572(12) 0.1512(11) 0.1488(11) 0.026(4) Uani 1 1 d U
C84 C 1.0634(11) 0.2134(10) 0.1738(10) 0.020(4) Uani 1 1 d U
C85 C 1.0334(14) 0.0884(13) 0.1951(12) 0.036(5) Uani 1 1 d U
H85A H 1.0393 0.0469 0.1761 0.043 Uiso 1 1 calc R
C86 C 0.8870(18) 0.4704(15) 0.0361(14) 0.051(7) Uani 1 1 d U
H86A H 0.8488 0.4811 0.0019 0.076 Uiso 1 1 calc R
H86B H 0.8899 0.4224 0.0619 0.076 Uiso 1 1 calc R
H86C H 0.9379 0.4736 0.0134 0.076 Uiso 1 1 calc R
C87 C 0.8634(12) 0.5225(11) 0.0835(9) 0.023(4) Uani 1 1 d U
O1W O 0.290(3) 0.612(3) 0.038(3) 0.22(2) Uani 1 1 d DU
H1W1 H 0.3366 0.5977 0.0274 0.327 Uiso 1 1 calc R
C1W C 0.281(3) 0.646(3) 0.099(3) 0.15(2) Uani 1 1 d DU
H1W4 H 0.2445 0.6928 0.0910 0.224 Uiso 1 1 calc R
H1W5 H 0.3315 0.6528 0.1078 0.224 Uiso 1 1 calc R
H1W6 H 0.2616 0.6164 0.1388 0.224 Uiso 1 1 calc R
O2W O 0.495(4) 0.914(4) 0.067(4) 0.28(3) Uani 1 1 d U
O3W O 0.538(5) -0.081(4) 0.609(4) 0.33(4) Uani 1 1 d U

loop_
_atom_site_aniso_label
_atom_site_aniso_U_11
_atom_site_aniso_U_22
_atom_site_aniso_U_33
_atom_site_aniso_U_23
_atom_site_aniso_U_13
_atom_site_aniso_U_12
Yb1 0.0214(5) 0.0205(5) 0.0295(5) -0.0024(4) -0.0030(4) -0.0049(3)
Yb2 0.0244(5) 0.0228(5) 0.0343(5) -0.0015(4) -0.0045(4) -0.0046(4)
Yb3 0.0277(5) 0.0264(5) 0.0323(5) -0.0037(4) -0.0050(4) -0.0041(4)
Yb4 0.0239(5) 0.0235(5) 0.0399(6) -0.0042(4) -0.0074(4) -0.0063(4)
Yb5 0.0270(5) 0.0265(5) 0.0368(6) -0.0018(4) -0.0001(4) -0.0074(4)
Yb6 0.0300(5) 0.0220(5) 0.0311(5) -0.0023(4) -0.0016(4) -0.0064(4)
Yb7 0.0263(5) 0.0262(5) 0.0381(6) -0.0072(4) -0.0008(4) -0.0045(4)
Yb8 0.0402(6) 0.0283(5) 0.0426(6) -0.0101(5) -0.0053(5) -0.0041(4)
Yb9 0.0268(5) 0.0337(6) 0.0465(6) -0.0085(5) -0.0102(4) -0.0080(4)
N1 0.021(7) 0.033(8) 0.038(8) -0.005(6) -0.013(6) 0.003(6)
N2 0.093(13) 0.093(13) 0.096(13) -0.020(9) -0.015(9) -0.023(9)
N3 0.050(9) 0.044(9) 0.060(10) -0.001(7) 0.002(8) -0.011(7)
O1 0.022(6) 0.024(6) 0.039(7) -0.011(5) -0.007(5) -0.006(5)
O2 0.009(5) 0.020(6) 0.033(6) 0.005(5) -0.006(5) -0.005(5)
O3 0.058(8) 0.050(8) 0.046(8) -0.018(7) 0.007(7) -0.007(7)
O4 0.061(8) 0.047(8) 0.055(8) -0.005(7) -0.002(7) -0.015(7)
O5 0.031(7) 0.032(7) 0.057(8) 0.003(6) -0.011(6) -0.014(6)
O6 0.045(8) 0.046(8) 0.070(9) -0.009(7) -0.026(7) -0.007(6)
O52 0.039(7) 0.025(6) 0.020(6) -0.005(5) 0.008(5) -0.009(5)
O53 0.025(6) 0.011(5) 0.014(6) 0.003(5) -0.003(5) -0.002(5)
O7 0.024(6) 0.027(6) 0.047(7) 0.004(6) 0.009(6) -0.009(5)
O8 0.054(8) 0.044(8) 0.055(8) -0.029(7) -0.012(7) -0.004(6)
O9 0.042(7) 0.040(7) 0.046(8) -0.002(6) -0.013(6) -0.008(6)
O10 0.047(8) 0.042(8) 0.041(7) -0.018(6) 0.003(6) 0.003(6)
O11 0.033(5) 0.030(5) 0.029(5) -0.017(4) 0.002(4) -0.003(4)
O12 0.053(8) 0.029(7) 0.045(8) -0.008(6) 0.000(6) -0.003(6)
O13 0.038(7) 0.035(7) 0.048(8) -0.002(6) -0.009(6) -0.010(6)
O14 0.031(6) 0.026(6) 0.022(6) -0.002(5) -0.006(5) -0.004(5)
O15 0.034(7) 0.044(7) 0.054(8) -0.024(6) -0.007(6) -0.011(6)
O16 0.032(7) 0.042(7) 0.038(7) -0.017(6) -0.022(6) 0.000(6)
O17 0.103(11) 0.080(10) 0.077(10) -0.010(8) -0.013(8) -0.034(8)
O18 0.023(4) 0.024(4) 0.010(4) 0.009(3) 0.005(3) -0.007(3)
O19 0.028(5) 0.036(5) 0.025(5) 0.009(4) 0.003(4) -0.004(4)
O20 0.013(3) 0.015(3) 0.015(3) 0.002(3) 0.002(3) -0.005(3)
O21 0.045(7) 0.028(7) 0.036(7) 0.006(6) 0.001(6) -0.010(6)
O22 0.020(4) 0.017(4) 0.008(4) 0.005(3) 0.000(3) -0.005(3)
O23 0.032(7) 0.020(6) 0.044(7) -0.014(6) -0.002(6) -0.009(5)
O24 0.021(4) 0.009(4) 0.014(4) -0.001(3) 0.002(3) -0.005(3)
O25 0.020(6) 0.021(6) 0.014(6) -0.003(5) -0.002(5) -0.001(5)
O26 0.032(7) 0.036(7) 0.025(6) -0.014(6) -0.006(5) -0.003(5)
O27 0.039(7) 0.015(6) 0.018(6) 0.004(5) -0.003(5) -0.008(5)
O28 0.030(7) 0.035(7) 0.038(7) -0.006(6) 0.001(6) -0.016(6)
O29 0.065(8) 0.047(8) 0.043(8) -0.016(6) 0.002(7) -0.021(7)
O30 0.021(6) 0.029(6) 0.043(7) -0.014(6) 0.000(5) -0.010(5)
O31 0.023(6) 0.014(5) 0.005(5) 0.006(4) -0.004(4) -0.004(5)
O32 0.055(8) 0.026(7) 0.042(7) 0.014(6) 0.004(6) -0.012(6)
O33 0.010(3) 0.011(3) 0.004(3) 0.002(3) -0.001(3) -0.001(3)
O34 0.010(5) 0.015(5) 0.012(5) 0.005(4) 0.002(4) -0.006(4)
O35 0.017(6) 0.014(5) 0.029(6) -0.013(5) -0.007(5) -0.001(5)
O36 0.051(8) 0.040(7) 0.030(7) -0.016(6) 0.007(6) -0.003(6)
O37 0.042(7) 0.035(7) 0.021(6) 0.001(6) 0.012(6) -0.004(6)
O38 0.032(7) 0.036(7) 0.055(8) 0.010(6) -0.009(6) -0.022(6)
O39 0.034(7) 0.035(7) 0.047(8) 0.008(6) -0.009(6) -0.012(6)
O40 0.055(8) 0.037(7) 0.038(7) -0.013(6) -0.001(6) -0.022(6)
O41 0.032(6) 0.028(6) 0.019(6) -0.013(5) -0.005(5) -0.007(5)
O42 0.034(7) 0.034(7) 0.037(7) 0.005(6) -0.007(6) -0.011(6)
O43 0.019(4) 0.019(4) 0.018(4) 0.009(3) -0.007(3) -0.004(3)
O44 0.024(6) 0.022(6) 0.038(7) 0.004(5) -0.010(5) -0.003(5)
O45 0.038(7) 0.047(8) 0.047(8) -0.025(6) -0.014(6) 0.002(6)
O46 0.030(6) 0.029(6) 0.026(6) -0.001(5) -0.004(5) -0.006(5)
O47 0.037(7) 0.030(7) 0.026(6) 0.005(5) -0.007(6) -0.004(6)
O48 0.037(7) 0.033(7) 0.051(8) -0.011(6) -0.014(6) -0.004(6)
O49 0.027(6) 0.031(6) 0.029(7) -0.018(5) 0.000(5) -0.001(5)
O50 0.019(4) 0.011(4) 0.004(4) 0.001(3) 0.002(3) -0.004(3)
O51 0.013(3) 0.015(3) 0.015(3) 0.002(3) 0.002(3) -0.005(3)
C1 0.040(9) 0.043(9) 0.027(8) -0.018(7) 0.000(7) -0.012(7)
C2 0.029(9) 0.040(9) 0.063(10) -0.010(8) -0.006(7) -0.018(7)
C3 0.049(10) 0.051(10) 0.075(11) -0.023(8) -0.009(8) -0.023(8)
C4 0.039(9) 0.046(9) 0.040(9) -0.008(8) 0.004(7) -0.009(7)
C5 0.038(9) 0.052(10) 0.059(10) -0.005(8) -0.004(8) -0.009(8)
C6 0.032(8) 0.033(8) 0.025(8) -0.003(7) 0.004(7) -0.006(7)
C7 0.026(8) 0.025(8) 0.040(9) -0.004(7) -0.009(7) -0.009(7)
C8 0.026(8) 0.025(8) 0.036(9) 0.011(7) -0.005(7) -0.008(7)
C9 0.029(8) 0.031(8) 0.034(9) 0.003(7) -0.001(7) -0.006(7)
C10 0.049(10) 0.036(9) 0.043(9) -0.011(8) 0.003(8) -0.003(7)
C11 0.056(10) 0.051(10) 0.044(10) -0.012(8) -0.002(8) -0.001(8)
C12 0.041(9) 0.045(10) 0.047(10) -0.008(8) -0.001(8) -0.007(8)
C13 0.041(9) 0.038(9) 0.046(10) -0.001(7) -0.002(8) -0.013(7)
C14 0.049(10) 0.050(10) 0.051(10) -0.005(8) -0.001(8) -0.011(8)
C16 0.068(12) 0.062(11) 0.075(12) -0.029(9) 0.001(9) -0.007(8)
C17 0.061(11) 0.059(11) 0.063(11) -0.012(8) 0.001(8) -0.014(8)
C18 0.072(13) 0.082(13) 0.073(13) -0.016(9) -0.007(9) -0.008(9)
C19 0.055(10) 0.053(10) 0.040(10) 0.001(8) 0.000(8) -0.011(8)
C20 0.068(12) 0.066(12) 0.077(12) -0.022(9) -0.009(9) -0.008(9)
C21 0.043(9) 0.036(9) 0.051(10) -0.003(8) -0.001(8) -0.005(7)
C23 0.059(11) 0.057(11) 0.073(12) -0.019(9) -0.010(9) -0.011(8)
C24 0.081(13) 0.079(13) 0.077(13) -0.017(9) -0.007(9) -0.012(9)
C25 0.076(12) 0.069(12) 0.065(12) -0.021(9) -0.012(9) -0.005(9)
C26 0.059(11) 0.069(11) 0.062(11) -0.019(9) -0.007(8) -0.014(8)
C27 0.052(11) 0.054(11) 0.074(11) -0.013(8) -0.010(8) -0.013(8)
C28 0.077(12) 0.065(12) 0.079(12) -0.016(9) -0.018(9) -0.018(9)
C29 0.051(10) 0.040(9) 0.058(10) -0.015(8) 0.001(8) -0.013(8)
C30 0.041(9) 0.044(9) 0.048(10) -0.004(8) -0.008(8) -0.012(8)
C31 0.047(10) 0.048(10) 0.049(10) -0.025(8) -0.004(8) -0.015(8)
C32 0.062(11) 0.053(10) 0.053(10) -0.017(8) -0.012(8) -0.021(8)
C33 0.083(13) 0.075(13) 0.094(13) -0.031(9) -0.016(9) -0.021(9)
C34 0.076(12) 0.072(12) 0.082(13) -0.010(9) -0.018(9) -0.020(9)
C35 0.062(11) 0.056(11) 0.061(11) -0.012(8) -0.013(8) -0.013(8)
C36 0.049(10) 0.041(9) 0.046(10) 0.002(8) -0.011(8) -0.019(8)
C37 0.042(9) 0.044(9) 0.043(9) -0.019(8) -0.008(8) -0.005(7)
C38 0.086(14) 0.088(14) 0.085(14) -0.011(9) -0.025(9) -0.014(9)
C39 0.048(10) 0.037(9) 0.062(10) -0.001(8) -0.001(8) -0.016(8)
C40 0.025(8) 0.017(7) 0.029(8) 0.000(6) -0.003(7) 0.000(6)
C41 0.043(9) 0.042(9) 0.027(8) -0.015(7) 0.000(7) -0.001(7)
C42 0.062(12) 0.065(12) 0.074(12) -0.006(9) -0.011(9) -0.002(8)
C43 0.036(9) 0.050(10) 0.042(9) -0.006(8) -0.005(7) -0.009(8)
C44 0.018(7) 0.026(8) 0.023(8) 0.004(6) -0.004(6) -0.002(6)
C45 0.025(6) 0.020(6) 0.024(6) 0.001(4) 0.000(4) -0.004(4)
C46 0.037(9) 0.028(8) 0.037(9) -0.004(7) -0.018(7) -0.010(7)
C47 0.087(13) 0.061(12) 0.074(12) -0.006(9) -0.007(9) -0.018(9)
C48 0.055(10) 0.033(9) 0.045(10) -0.006(8) 0.005(8) -0.016(8)
C49 0.056(10) 0.045(10) 0.047(10) -0.010(8) 0.014(8) -0.010(8)
C50 0.036(9) 0.039(9) 0.038(9) -0.002(7) -0.005(7) -0.008(7)
C51 0.072(12) 0.063(12) 0.068(12) -0.008(9) 0.006(9) -0.012(9)
C52 0.036(9) 0.038(9) 0.037(9) -0.019(7) 0.009(7) -0.004(7)
C53 0.047(10) 0.041(9) 0.066(11) -0.014(8) -0.017(8) -0.014(8)
C54 0.026(8) 0.019(7) 0.010(7) 0.000(6) 0.000(6) -0.003(6)
C55 0.071(12) 0.071(12) 0.075(12) -0.022(9) -0.023(9) -0.009(9)
C56 0.034(9) 0.040(9) 0.044(9) -0.017(8) -0.005(7) -0.006(7)
C57 0.067(12) 0.071(12) 0.083(13) -0.013(9) -0.010(9) -0.020(9)
C58 0.036(9) 0.038(9) 0.061(10) -0.013(8) -0.010(8) -0.005(7)
C59 0.078(12) 0.073(12) 0.074(12) -0.017(9) -0.017(9) -0.017(9)
C60 0.050(9) 0.042(9) 0.025(9) -0.004(7) -0.007(7) -0.012(7)
C61 0.049(10) 0.061(11) 0.049(10) 0.016(8) -0.004(8) -0.014(8)
C62 0.039(9) 0.050(10) 0.064(11) -0.006(8) -0.015(8) -0.008(8)
C63 0.044(9) 0.044(9) 0.039(9) -0.010(8) -0.006(8) -0.001(7)
C64 0.029(8) 0.033(8) 0.027(8) -0.016(7) -0.002(7) -0.003(7)
C65 0.074(12) 0.077(12) 0.059(12) 0.003(9) 0.006(9) -0.016(9)
C66 0.038(9) 0.034(9) 0.023(8) -0.007(7) -0.001(7) -0.008(7)
C67 0.056(10) 0.048(9) 0.031(9) -0.020(8) -0.005(7) -0.010(8)
C68 0.022(8) 0.030(8) 0.018(8) -0.018(7) 0.002(6) -0.001(6)
C69 0.063(10) 0.037(9) 0.040(10) -0.004(8) -0.003(8) -0.006(8)
C70 0.033(8) 0.034(9) 0.030(8) -0.010(7) -0.001(7) -0.014(7)
C71 0.080(14) 0.086(14) 0.102(14) -0.021(9) -0.007(9) -0.028(9)
C72 0.027(8) 0.036(9) 0.043(9) 0.005(7) 0.000(7) -0.014(7)
C73 0.053(10) 0.034(9) 0.056(10) -0.010(8) -0.004(8) -0.019(8)
C74 0.034(9) 0.030(8) 0.041(9) -0.012(7) 0.002(7) -0.008(7)
C75 0.078(13) 0.082(13) 0.085(14) -0.007(9) 0.001(9) -0.021(9)
C76 0.106(17) 0.113(17) 0.115(17) -0.008(10) -0.008(10) -0.027(10)
C77 0.042(10) 0.049(10) 0.060(11) 0.002(8) -0.001(8) -0.010(8)
C78 0.053(10) 0.046(10) 0.044(10) -0.016(8) 0.012(8) -0.016(8)
C79 0.018(5) 0.019(5) 0.013(5) 0.000(4) 0.004(4) -0.004(4)
C80 0.035(8) 0.040(9) 0.016(8) -0.008(7) 0.002(7) -0.002(7)
C81 0.048(10) 0.048(10) 0.041(9) -0.010(8) -0.005(8) -0.003(8)
C82 0.045(9) 0.033(8) 0.018(8) -0.017(7) 0.009(7) -0.011(7)
C83 0.032(8) 0.019(8) 0.025(8) -0.009(7) 0.010(7) -0.004(6)
C84 0.024(8) 0.018(7) 0.020(8) -0.006(6) 0.000(6) -0.005(6)
C85 0.048(9) 0.032(9) 0.029(9) -0.014(7) 0.000(7) -0.008(7)
C86 0.068(11) 0.046(10) 0.039(10) -0.009(8) 0.000(8) -0.016(8)
C87 0.038(8) 0.024(8) 0.004(7) -0.001(6) 0.005(6) -0.008(7)
O1W 0.21(2) 0.22(2) 0.23(2) -0.047(11) -0.022(10) -0.048(11)
C1W 0.15(2) 0.15(2) 0.15(2) -0.026(10) -0.009(10) -0.031(11)
O2W 0.28(3) 0.28(3) 0.28(3) -0.050(11) -0.016(10) -0.063(12)
O3W 0.33(4) 0.33(4) 0.33(4) -0.054(12) -0.015(10) -0.076(13)

loop_
_atom_type_symbol
_atom_type_description
_atom_type_scat_dispersion_real
_atom_type_scat_dispersion_imag
_atom_type_scat_source
C C 0.0033 0.0016 'International Tables Vol C Tables 4.2.6.8 and 6.1.1.4'
H H 0.0000 0.0000 'International Tables Vol C Tables 4.2.6.8 and 6.1.1.4'
N N 0.0061 0.0033 'International Tables Vol C Tables 4.2.6.8 and 6.1.1.4'
O O 0.0106 0.0060 'International Tables Vol C Tables 4.2.6.8 and 6.1.1.4'
Yb Yb -0.3850 5.5486 'International Tables Vol C Tables 4.2.6.8 and 6.1.1.4'

loop_
_geom_angle_atom_site_label_1
_geom_angle_atom_site_label_2
_geom_angle_atom_site_label_3
_geom_angle
O22 Yb1 O27 81.4(4)
O22 Yb1 O34 143.7(4)
O27 Yb1 O34 80.2(4)
O22 Yb1 O50 131.5(4)
O27 Yb1 O50 141.4(4)
O34 Yb1 O50 79.5(4)
O22 Yb1 O35 74.3(4)
O27 Yb1 O35 112.6(4)
O34 Yb1 O35 141.9(4)
O50 Yb1 O35 68.5(4)
O22 Yb1 O33 74.4(4)
O27 Yb1 O33 81.4(4)
O34 Yb1 O33 72.1(4)
O50 Yb1 O33 122.1(4)
O35 Yb1 O33 143.1(4)
O22 Yb1 O31 124.3(4)
O27 Yb1 O31 77.6(4)
O34 Yb1 O31 81.5(4)
O50 Yb1 O31 67.2(4)
O35 Yb1 O31 67.6(4)
O33 Yb1 O31 148.6(4)
O22 Yb1 O20 68.8(4)
O27 Yb1 O20 141.9(4)
O34 Yb1 O20 110.2(4)
O50 Yb1 O20 76.3(4)
O35 Yb1 O20 82.4(4)
O33 Yb1 O20 68.3(4)
O31 Yb1 O20 139.0(4)
O22 Yb1 Yb7 96.6(3)
O27 Yb1 Yb7 145.2(3)
O34 Yb1 Yb7 116.1(3)
O50 Yb1 Yb7 36.6(3)
O35 Yb1 Yb7 36.0(3)
O33 Yb1 Yb7 131.9(3)
O31 Yb1 Yb7 75.0(3)
O20 Yb1 Yb7 64.5(3)
O22 Yb1 Yb5 148.4(3)
O27 Yb1 Yb5 105.2(3)
O34 Yb1 Yb5 67.3(3)
O50 Yb1 Yb5 36.4(3)
O35 Yb1 Yb5 74.6(3)
O33 Yb1 Yb5 136.8(3)
O31 Yb1 Yb5 34.1(3)
O20 Yb1 Yb5 112.7(3)
Yb7 Yb1 Yb5 60.12(3)
O22 Yb1 Yb9 92.4(3)
O27 Yb1 Yb9 84.5(3)
O34 Yb1 Yb9 116.5(3)
O50 Yb1 Yb9 75.9(3)
O35 Yb1 Yb9 36.7(3)
O33 Yb1 Yb9 161.9(3)
O31 Yb1 Yb9 35.0(3)
O20 Yb1 Yb9 118.9(3)
Yb7 Yb1 Yb9 60.75(3)
Yb5 Yb1 Yb9 58.33(3)
O22 Yb1 Yb4 74.0(3)
O27 Yb1 Yb4 115.1(3)
O34 Yb1 Yb4 86.0(3)
O50 Yb1 Yb4 95.8(3)
O35 Yb1 Yb4 116.5(3)
O33 Yb1 Yb4 34.5(3)
O31 Yb1 Yb4 160.4(3)
O20 Yb1 Yb4 34.8(3)
Yb7 Yb1 Yb4 97.34(3)
Yb5 Yb1 Yb4 126.54(3)
Yb9 Yb1 Yb4 153.23(3)
O43 Yb2 O2 143.7(4)
O43 Yb2 O41 99.7(5)
O2 Yb2 O41 74.3(5)
O43 Yb2 O53 67.0(4)
O2 Yb2 O53 140.3(5)
O41 Yb2 O53 136.7(4)
O43 Yb2 O33 141.6(4)
O2 Yb2 O33 70.7(4)
O41 Yb2 O33 68.8(4)
O53 Yb2 O33 95.7(4)
O43 Yb2 O34 71.3(4)
O2 Yb2 O34 132.5(4)
O41 Yb2 O34 66.8(4)
O53 Yb2 O34 69.9(4)
O33 Yb2 O34 70.5(4)
O43 Yb2 O42 71.4(5)
O2 Yb2 O42 72.9(5)
O41 Yb2 O42 70.6(5)
O53 Yb2 O42 133.0(5)
O33 Yb2 O42 131.0(4)
O34 Yb2 O42 115.9(4)
O43 Yb2 N1 90.6(5)
O2 Yb2 N1 73.2(5)
O41 Yb2 N1 137.4(5)
O53 Yb2 N1 85.4(5)
O33 Yb2 N1 123.3(5)
O34 Yb2 N1 153.5(5)
O42 Yb2 N1 74.0(5)
O43 Yb2 O7 123.1(4)
O2 Yb2 O7 80.1(5)
O41 Yb2 O7 133.4(5)
O53 Yb2 O7 60.5(4)
O33 Yb2 O7 66.2(4)
O34 Yb2 O7 107.7(4)
O42 Yb2 O7 136.3(5)
N1 Yb2 O7 65.6(5)
O43 Yb2 Yb6 41.8(3)
O2 Yb2 Yb6 172.5(3)
O41 Yb2 Yb6 100.5(3)
O53 Yb2 Yb6 41.6(3)
O33 Yb2 Yb6 102.4(3)
O34 Yb2 Yb6 40.1(3)
O42 Yb2 Yb6 111.0(3)
N1 Yb2 Yb6 113.9(4)
O7 Yb2 Yb6 100.2(3)
O43 Yb2 Yb4 145.2(3)
O2 Yb2 Yb4 41.7(3)
O41 Yb2 Yb4 45.4(3)
O53 Yb2 Yb4 135.5(3)
O33 Yb2 Yb4 39.9(3)
O34 Yb2 Yb4 90.9(3)
O42 Yb2 Yb4 91.5(4)
N1 Yb2 Yb4 114.2(4)
O7 Yb2 Yb4 90.5(3)
Yb6 Yb2 Yb4 130.86(3)
O43 Yb2 Yb1 106.5(3)
O2 Yb2 Yb1 102.0(3)
O41 Yb2 Yb1 61.9(3)
O53 Yb2 Yb1 81.9(3)
O33 Yb2 Yb1 35.3(3)
O34 Yb2 Yb1 35.2(3)
O42 Yb2 Yb1 131.5(4)
N1 Yb2 Yb1 152.5(4)
O7 Yb2 Yb1 87.0(3)
Yb6 Yb2 Yb1 70.52(3)
Yb4 Yb2 Yb1 62.26(2)
O18 Yb3 O16 143.4(5)
O18 Yb3 O51 142.1(4)
O16 Yb3 O51 71.1(5)
O18 Yb3 O12 86.1(5)
O16 Yb3 O12 90.1(6)
O51 Yb3 O12 115.1(5)
O18 Yb3 O20 73.1(4)
O16 Yb3 O20 119.8(5)
O51 Yb3 O20 74.0(4)
O12 Yb3 O20 149.7(5)
O18 Yb3 O22 78.4(4)
O16 Yb3 O22 76.7(5)
O51 Yb3 O22 105.2(4)
O12 Yb3 O22 130.7(5)
O20 Yb3 O22 67.1(4)
O18 Yb3 O14 81.9(5)
O16 Yb3 O14 133.0(5)
O51 Yb3 O14 72.4(4)
O12 Yb3 O14 79.6(5)
O20 Yb3 O14 76.0(4)
O22 Yb3 O14 141.8(4)
O18 Yb3 O21 71.6(5)
O16 Yb3 O21 72.0(5)
O51 Yb3 O21 140.5(5)
O12 Yb3 O21 78.3(5)
O20 Yb3 O21 114.0(4)
O22 Yb3 O21 52.4(4)
O14 Yb3 O21 146.4(5)
O18 Yb3 O13 124.7(5)
O16 Yb3 O13 77.2(5)
O51 Yb3 O13 65.1(5)
O12 Yb3 O13 50.1(5)
O20 Yb3 O13 127.2(5)
O22 Yb3 O13 153.9(4)
O14 Yb3 O13 61.1(5)
O21 Yb3 O13 118.8(5)
O18 Yb3 C87 73.5(5)
O16 Yb3 C87 72.1(6)
O51 Yb3 C87 125.7(5)
O12 Yb3 C87 103.4(5)
O20 Yb3 C87 91.7(5)
O22 Yb3 C87 27.3(5)
O14 Yb3 C87 154.9(5)
O21 Yb3 C87 25.1(5)
O13 Yb3 C87 139.2(5)
O18 Yb3 C50 107.0(6)
O16 Yb3 C50 82.7(6)
O51 Yb3 C50 88.8(6)
O12 Yb3 C50 26.3(6)
O20 Yb3 C50 143.4(5)
O22 Yb3 C50 149.5(5)
O14 Yb3 C50 68.0(6)
O21 Yb3 C50 99.9(6)
O13 Yb3 C50 23.8(6)
C87 Yb3 C50 124.0(6)
O18 Yb3 Yb8 125.4(3)
O16 Yb3 Yb8 90.4(4)
O51 Yb3 Yb8 36.2(3)
O12 Yb3 Yb8 85.3(4)
O20 Yb3 Yb8 89.1(3)
O22 Yb3 Yb8 140.8(3)
O14 Yb3 Yb8 43.5(3)
O21 Yb3 Yb8 155.7(4)
O13 Yb3 Yb8 38.6(4)
C87 Yb3 Yb8 160.2(4)
C50 Yb3 Yb8 60.3(5)
O20 Yb4 O15 81.1(5)
O20 Yb4 O33 71.1(4)
O15 Yb4 O33 149.7(5)
O20 Yb4 O40 89.2(5)
O15 Yb4 O40 73.6(6)
O33 Yb4 O40 116.9(4)
O20 Yb4 O2 137.0(4)
O15 Yb4 O2 140.1(5)
O33 Yb4 O2 69.9(4)
O40 Yb4 O2 92.5(5)
O20 Yb4 O19 121.3(5)
O15 Yb4 O19 91.2(6)
O33 Yb4 O19 92.9(5)
O40 Yb4 O19 143.8(5)
O2 Yb4 O19 78.3(5)
O20 Yb4 O18 72.1(4)
O15 Yb4 O18 71.4(5)
O33 Yb4 O18 88.3(4)
O40 Yb4 O18 142.4(5)
O2 Yb4 O18 123.5(4)
O19 Yb4 O18 50.6(4)
O20 Yb4 O1 156.5(4)
O15 Yb4 O1 78.0(5)
O33 Yb4 O1 131.3(4)
O40 Yb4 O1 74.6(5)
O2 Yb4 O1 62.2(4)
O19 Yb4 O1 70.1(5)
O18 Yb4 O1 110.6(4)
O20 Yb4 O41 78.6(4)
O15 Yb4 O41 121.2(5)
O33 Yb4 O41 65.6(4)
O40 Yb4 O41 51.7(4)
O2 Yb4 O41 69.4(4)
O19 Yb4 O41 145.6(5)
O18 Yb4 O41 145.9(4)
O1 Yb4 O41 103.3(4)
O20 Yb4 C58 97.6(6)
O15 Yb4 C58 77.9(7)
O33 Yb4 C58 93.5(6)
O40 Yb4 C58 149.3(6)
O2 Yb4 C58 102.2(6)
O19 Yb4 C58 25.3(6)
O18 Yb4 C58 25.6(6)
O1 Yb4 C58 88.6(6)
O41 Yb4 C58 158.9(6)
O20 Yb4 C64 83.1(5)
O15 Yb4 C64 96.8(6)
O33 Yb4 C64 91.8(5)
O40 Yb4 C64 25.2(5)
O2 Yb4 C64 80.7(5)
O19 Yb4 C64 155.4(5)
O18 Yb4 C64 153.8(5)
O1 Yb4 C64 88.8(5)
O41 Yb4 C64 26.5(5)
C58 Yb4 C64 174.5(6)
O20 Yb4 Yb2 97.1(3)
O15 Yb4 Yb2 161.1(5)
O33 Yb4 Yb2 40.4(3)
O40 Yb4 Yb2 87.6(4)
O2 Yb4 Yb2 40.2(3)
O19 Yb4 Yb2 105.5(4)
O18 Yb4 Yb2 126.2(3)
O1 Yb4 Yb2 99.1(3)
O41 Yb4 Yb2 40.7(3)
C58 Yb4 Yb2 120.8(5)
C64 Yb4 Yb2 64.3(4)
O31 Yb5 O37 143.9(5)
O31 Yb5 O39 88.0(5)
O37 Yb5 O39 95.4(6)
O31 Yb5 O25 109.6(4)
O37 Yb5 O25 87.1(5)
O39 Yb5 O25 146.0(5)
O31 Yb5 O50 68.4(4)
O37 Yb5 O50 87.6(5)
O39 Yb5 O50 140.9(5)
O25 Yb5 O50 73.0(4)
O31 Yb5 O30 69.3(5)
O37 Yb5 O30 77.0(5)
O39 Yb5 O30 74.7(5)
O25 Yb5 O30 138.2(4)
O50 Yb5 O30 68.0(4)
O31 Yb5 O24 69.4(4)
O37 Yb5 O24 146.8(5)
O39 Yb5 O24 82.4(5)
O25 Yb5 O24 77.4(4)
O50 Yb5 O24 114.9(4)
O30 Yb5 O24 132.9(4)
O31 Yb5 O32 140.7(5)
O37 Yb5 O32 73.5(6)
O39 Yb5 O32 73.0(6)
O25 Yb5 O32 75.2(5)
O50 Yb5 O32 143.7(5)
O30 Yb5 O32 133.4(5)
O24 Yb5 O32 74.1(5)
O31 Yb5 Yb9 36.1(3)
O37 Yb5 Yb9 114.5(4)
O39 Yb5 Yb9 65.8(4)
O25 Yb5 Yb9 142.5(3)
O50 Yb5 Yb9 77.5(3)
O30 Yb5 Yb9 38.2(3)
O24 Yb5 Yb9 94.9(3)
O32 Yb5 Yb9 138.5(4)
O31 Yb5 Yb7 75.5(3)
O37 Yb5 Yb7 69.5(4)
O39 Yb5 Yb7 109.4(4)
O25 Yb5 Yb7 103.3(3)
O50 Yb5 Yb7 36.3(3)
O30 Yb5 Yb7 35.0(3)
O24 Yb5 Yb7 142.5(3)
O32 Yb5 Yb7 143.0(4)
Yb9 Yb5 Yb7 61.35(3)
O31 Yb5 Yb1 36.1(3)
O37 Yb5 Yb1 122.9(4)
O39 Yb5 Yb1 123.2(4)
O25 Yb5 Yb1 81.8(3)
O50 Yb5 Yb1 35.6(3)
O30 Yb5 Yb1 75.5(3)
O24 Yb5 Yb1 84.1(3)
O32 Yb5 Yb1 151.2(4)
Yb9 Yb5 Yb1 60.84(3)
Yb7 Yb5 Yb1 59.36(2)
O34 Yb6 O52 139.8(4)
O34 Yb6 O53 71.2(4)
O52 Yb6 O53 70.8(4)
O34 Yb6 O28 81.4(4)
O52 Yb6 O28 75.5(5)
O53 Yb6 O28 73.1(4)
O34 Yb6 O23 135.3(4)
O52 Yb6 O23 75.0(5)
O53 Yb6 O23 142.7(4)
O28 Yb6 O23 84.6(5)
O34 Yb6 O26 84.9(4)
O52 Yb6 O26 132.7(5)
O53 Yb6 O26 135.3(4)
O28 Yb6 O26 141.0(5)
O23 Yb6 O26 79.9(5)
O34 Yb6 O43 71.2(4)
O52 Yb6 O43 103.1(5)
O53 Yb6 O43 64.2(4)
O28 Yb6 O43 134.6(4)
O23 Yb6 O43 139.9(5)
O26 Yb6 O43 72.6(5)
O34 Yb6 O24 84.0(4)
O52 Yb6 O24 118.7(4)
O53 Yb6 O24 140.1(4)
O28 Yb6 O24 72.7(4)
O23 Yb6 O24 51.2(4)
O26 Yb6 O24 69.6(4)
O43 Yb6 O24 136.2(4)
O34 Yb6 O44 129.7(4)
O52 Yb6 O44 71.4(5)
O53 Yb6 O44 101.9(4)
O28 Yb6 O44 146.2(5)
O23 Yb6 O44 80.3(5)
O26 Yb6 O44 65.2(5)
O43 Yb6 O44 61.9(4)
O24 Yb6 O44 117.9(4)
O34 Yb6 C74 111.4(5)
O52 Yb6 C74 94.6(5)
O53 Yb6 C74 148.3(6)
O28 Yb6 C74 76.1(6)
O23 Yb6 C74 23.9(5)
O26 Yb6 C74 75.3(6)
O43 Yb6 C74 147.4(6)
O24 Yb6 C74 27.4(5)
O44 Yb6 C74 99.5(6)
O34 Yb6 Yb2 42.7(3)
O52 Yb6 Yb2 108.2(3)
O53 Yb6 Yb2 40.6(3)
O28 Yb6 Yb2 97.1(3)
O23 Yb6 Yb2 176.7(3)
O26 Yb6 Yb2 97.1(3)
O43 Yb6 Yb2 39.1(3)
O24 Yb6 Yb2 126.6(3)
O44 Yb6 Yb2 99.6(3)
C74 Yb6 Yb2 154.0(4)
O36 Yb7 O30 77.5(6)
O36 Yb7 O51 143.6(5)
O30 Yb7 O51 137.9(5)
O36 Yb7 O35 142.9(5)
O30 Yb7 O35 68.3(5)
O51 Yb7 O35 73.1(4)
O36 Yb7 O50 86.4(5)
O30 Yb7 O50 70.3(4)
O51 Yb7 O50 110.8(4)
O35 Yb7 O50 68.9(4)
O36 Yb7 O46 80.6(5)
O30 Yb7 O46 135.4(5)
O51 Yb7 O46 76.2(5)
O35 Yb7 O46 114.0(5)
O50 Yb7 O46 70.1(4)
O36 Yb7 O11 76.7(5)
O30 Yb7 O11 134.9(5)
O51 Yb7 O11 70.4(5)
O35 Yb7 O11 138.9(5)
O50 Yb7 O11 143.0(4)
O46 Yb7 O11 74.7(5)
O36 Yb7 O49 111.1(5)
O30 Yb7 O49 82.9(5)
O51 Yb7 O49 73.8(5)
O35 Yb7 O49 79.4(4)
O50 Yb7 O49 144.1(4)
O46 Yb7 O49 141.5(5)
O11 Yb7 O49 72.8(5)
O36 Yb7 Yb1 122.5(4)
O30 Yb7 Yb1 77.4(3)
O51 Yb7 Yb1 81.8(3)
O35 Yb7 Yb1 36.6(3)
O50 Yb7 Yb1 36.3(3)
O46 Yb7 Yb1 82.6(3)
O11 Yb7 Yb1 147.5(4)
O49 Yb7 Yb1 115.9(3)
O36 Yb7 Yb5 68.6(4)
O30 Yb7 Yb5 36.8(4)
O51 Yb7 Yb5 142.3(3)
O35 Yb7 Yb5 75.3(3)
O50 Yb7 Yb5 36.8(3)
O46 Yb7 Yb5 98.9(3)
O11 Yb7 Yb5 145.3(4)
O49 Yb7 Yb5 119.6(3)
Yb1 Yb7 Yb5 60.52(2)
O36 Yb7 Yb9 112.4(4)
O30 Yb7 Yb9 35.0(4)
O51 Yb7 Yb9 103.1(3)
O35 Yb7 Yb9 36.0(3)
O50 Yb7 Yb9 75.3(3)
O46 Yb7 Yb9 142.2(3)
O11 Yb7 Yb9 141.6(3)
O49 Yb7 Yb9 69.1(3)
Yb1 Yb7 Yb9 60.20(3)
Yb5 Yb7 Yb9 58.28(3)
O36 Yb7 Yb8 110.7(4)
O30 Yb7 Yb8 160.7(4)
O51 Yb7 Yb8 33.3(3)
O35 Yb7 Yb8 106.3(3)
O50 Yb7 Yb8 126.4(3)
O46 Yb7 Yb8 63.9(3)
O11 Yb7 Yb8 38.8(4)
O49 Yb7 Yb8 77.8(3)
Yb1 Yb7 Yb8 109.85(3)
Yb5 Yb7 Yb8 162.12(3)
Yb9 Yb7 Yb8 132.57(4)
O51 Yb8 O13 72.1(5)
O51 Yb8 O8 152.9(5)
O13 Yb8 O8 94.2(6)
O51 Yb8 O47 90.6(5)
O13 Yb8 O47 135.1(5)
O8 Yb8 O47 82.9(6)
O51 Yb8 O10 119.4(5)
O13 Yb8 O10 150.1(6)
O8 Yb8 O10 84.2(6)
O47 Yb8 O10 74.5(5)
O51 Yb8 O45 75.6(5)
O13 Yb8 O45 79.2(6)
O8 Yb8 O45 125.7(6)
O47 Yb8 O45 137.4(6)
O10 Yb8 O45 77.8(6)
O51 Yb8 O9 139.8(5)
O13 Yb8 O9 77.0(6)
O8 Yb8 O9 52.5(6)
O47 Yb8 O9 129.6(5)
O10 Yb8 O9 78.5(6)
O45 Yb8 O9 73.7(5)
O51 Yb8 O11 68.1(4)
O13 Yb8 O11 132.2(5)
O8 Yb8 O11 132.6(6)
O47 Yb8 O11 71.1(5)
O10 Yb8 O11 51.4(5)
O45 Yb8 O11 66.3(5)
O9 Yb8 O11 120.2(5)
O51 Yb8 O14 70.1(4)
O13 Yb8 O14 64.3(5)
O8 Yb8 O14 83.0(5)
O47 Yb8 O14 70.8(5)
O10 Yb8 O14 144.2(5)
O45 Yb8 O14 135.7(5)
O9 Yb8 O14 117.9(5)
O11 Yb8 O14 121.9(4)
O51 Yb8 C48 156.9(6)
O13 Yb8 C48 84.9(7)
O8 Yb8 C48 27.8(7)
O47 Yb8 C48 107.9(7)
O10 Yb8 C48 79.9(7)
O45 Yb8 C48 98.2(7)
O9 Yb8 C48 24.7(7)
O11 Yb8 C48 130.4(6)
O14 Yb8 C48 102.4(6)
O51 Yb8 C52 94.6(5)
O13 Yb8 C52 151.2(6)
O8 Yb8 C52 107.1(6)
O47 Yb8 C52 68.4(6)
O10 Yb8 C52 25.1(6)
O45 Yb8 C52 72.7(6)
O9 Yb8 C52 100.5(6)
O11 Yb8 C52 26.5(5)
O14 Yb8 C52 136.1(6)
C48 Yb8 C52 104.9(7)
O51 Yb8 Yb3 36.7(3)
O13 Yb8 Yb3 46.3(4)
O8 Yb8 Yb3 117.7(4)
O47 Yb8 Yb3 95.9(4)
O10 Yb8 Yb3 155.3(4)
O45 Yb8 Yb3 96.0(4)
O9 Yb8 Yb3 123.2(4)
O11 Yb8 Yb3 104.1(3)
O14 Yb8 Yb3 40.5(3)
C48 Yb8 Yb3 124.8(5)
C52 Yb8 Yb3 130.2(4)
O5 Yb9 O31 74.5(5)
O5 Yb9 O48 141.5(5)
O31 Yb9 O48 143.9(5)
O5 Yb9 O38 77.4(6)
O31 Yb9 O38 100.1(5)
O48 Yb9 O38 91.2(6)
O5 Yb9 O30 129.9(5)
O31 Yb9 O30 69.4(4)
O48 Yb9 O30 80.6(5)
O38 Yb9 O30 76.0(5)
O5 Yb9 O29 80.1(6)
O31 Yb9 O29 103.0(5)
O48 Yb9 O29 87.6(6)
O38 Yb9 O29 142.0(6)
O30 Yb9 O29 140.7(5)
O5 Yb9 O35 128.7(5)
O31 Yb9 O35 68.4(4)
O48 Yb9 O35 81.7(5)
O38 Yb9 O35 142.2(5)
O30 Yb9 O35 66.2(5)
O29 Yb9 O35 75.1(5)
O5 Yb9 O6 64.1(6)
O31 Yb9 O6 138.6(5)
O48 Yb9 O6 77.5(5)
O38 Yb9 O6 70.2(6)
O30 Yb9 O6 138.9(6)
O29 Yb9 O6 72.5(6)
O35 Yb9 O6 141.9(5)
O5 Yb9 Yb5 93.3(4)
O31 Yb9 Yb5 35.5(3)
O48 Yb9 Yb5 119.5(4)
O38 Yb9 Yb5 75.1(4)
O30 Yb9 Yb5 38.9(3)
O29 Yb9 Yb5 136.7(4)
O35 Yb9 Yb5 76.4(3)
O6 Yb9 Yb5 141.7(4)
O5 Yb9 Yb1 94.8(4)
O31 Yb9 Yb1 36.4(3)
O48 Yb9 Yb1 117.9(4)
O38 Yb9 Yb1 134.8(4)
O30 Yb9 Yb1 75.8(3)
O29 Yb9 Yb1 77.1(4)
O35 Yb9 Yb1 36.2(3)
O6 Yb9 Yb1 145.3(5)
Yb5 Yb9 Yb1 60.83(2)
O5 Yb9 Yb7 148.9(4)
O31 Yb9 Yb7 74.4(3)
O48 Yb9 Yb7 69.6(4)
O38 Yb9 Yb7 108.0(4)
O30 Yb9 Yb7 33.9(3)
O29 Yb9 Yb7 107.0(4)
O35 Yb9 Yb7 34.9(3)
O6 Yb9 Yb7 147.0(4)
Yb5 Yb9 Yb7 60.37(3)
Yb1 Yb9 Yb7 59.04(2)
C8 N1 C9 114.9(19)
C8 N1 Yb2 127.5(15)
C9 N1 Yb2 117.5(13)
C30 N2 C31 121(3)
C77 N3 C76 126(3)
C77 N3 C75 116(3)
C76 N3 C75 118(3)
C2 O1 C1 118.4(15)
C2 O1 Yb4 119.5(12)
C1 O1 Yb4 119.8(10)
C7 O2 Yb2 133.3(12)
C7 O2 Yb4 126.4(12)
Yb2 O2 Yb4 98.1(4)
C12 O3 C16 126(2)
C20 O4 C23 114(2)
C37 O5 Yb9 124.0(14)
C36 O6 C38 116(2)
C36 O6 Yb9 112.9(14)
C38 O6 Yb9 130.9(18)
C85 O52 Yb6 133.7(14)
C84 O53 Yb2 127.9(11)
C84 O53 Yb6 133.5(11)
Yb2 O53 Yb6 97.9(4)
C79 O7 C78 113.7(16)
C79 O7 Yb2 117.6(10)
C78 O7 Yb2 127.4(14)
C48 O8 Yb8 92.2(14)
C48 O9 Yb8 91.0(16)
C52 O10 Yb8 96.2(12)
C52 O11 Yb7 158.4(15)
C52 O11 Yb8 90.6(12)
Yb7 O11 Yb8 104.6(5)
C50 O12 Yb3 100.9(14)
C50 O13 Yb8 151.5(16)
C50 O13 Yb3 87.3(15)
Yb8 O13 Yb3 95.1(5)
C54 O14 Yb3 126.2(12)
C54 O14 Yb8 136.5(12)
Yb3 O14 Yb8 96.0(5)
C54 O15 Yb4 141.8(13)
C60 O16 Yb3 140.2(16)
C58 O18 Yb3 161.9(14)
C58 O18 Yb4 92.1(13)
Yb3 O18 Yb4 105.9(4)
C58 O19 Yb4 95.5(14)
Yb4 O20 Yb3 107.6(4)
Yb4 O20 Yb1 108.1(5)
Yb3 O20 Yb1 106.1(4)
Yb4 O20 H20A 111.6
Yb3 O20 H20A 111.6
Yb1 O20 H20A 111.6
C87 O21 Yb3 95.1(12)
C87 O22 Yb1 155.3(12)
C87 O22 Yb3 95.3(10)
Yb1 O22 Yb3 109.1(5)
C74 O23 Yb6 100.4(13)
C74 O24 Yb5 143.7(12)
C74 O24 Yb6 91.5(11)
Yb5 O24 Yb6 122.1(5)
C70 O25 Yb5 128.9(13)
C70 O26 Yb6 126.3(13)
C68 O27 Yb1 134.5(13)
C68 O28 Yb6 137.8(13)
Yb9 O29 H29C 109.5
Yb9 O29 H29A 109.3
H29C O29 H29A 109.8
Yb7 O30 Yb9 111.2(6)
Yb7 O30 Yb5 108.3(5)
Yb9 O30 Yb5 102.9(5)
Yb7 O30 H30B 111.4
Yb9 O30 H30B 111.4
Yb5 O30 H30B 111.4
Yb5 O31 Yb9 108.5(5)
Yb5 O31 Yb1 109.7(5)
Yb9 O31 Yb1 108.5(4)
Yb5 O31 H31B 110.0
Yb9 O31 H31B 110.0
Yb1 O31 H31B 110.0
C77 O32 Yb5 125.2(17)
Yb4 O33 Yb2 99.8(4)
Yb4 O33 Yb1 110.3(4)
Yb2 O33 Yb1 109.7(4)
Yb4 O33 H33B 112.1
Yb2 O33 H33B 112.1
Yb1 O33 H33B 112.1
Yb6 O34 Yb1 134.6(5)
Yb6 O34 Yb2 97.2(4)
Yb1 O34 Yb2 107.7(4)
Yb6 O34 H34B 104.7
Yb1 O34 H34B 104.7
Yb2 O34 H34B 104.7
Yb7 O35 Yb1 107.4(5)
Yb7 O35 Yb9 109.1(5)
Yb1 O35 Yb9 107.1(4)
Yb7 O35 H35B 111.0
Yb1 O35 H35B 111.0
Yb9 O35 H35B 111.0
C66 O36 Yb7 142.2(13)
C66 O37 Yb5 140.3(13)
C72 O38 Yb9 127.4(13)
C72 O39 Yb5 145.1(14)
C64 O40 Yb4 101.8(12)
C64 O41 Yb2 146.7(13)
C64 O41 Yb4 92.3(12)
Yb2 O41 Yb4 93.8(5)
C46 O42 Yb2 133.1(14)
C45 O43 Yb2 139.7(11)
C45 O43 Yb6 120.1(11)
Yb2 O43 Yb6 99.1(4)
C40 O44 C39 117.4(18)
C40 O44 Yb6 118.1(11)
C39 O44 Yb6 124.4(15)
Yb8 O45 H45B 109.5
Yb8 O45 H45C 109.5
H45B O45 H45C 108.2
C56 O46 Yb7 133.8(14)
C56 O47 Yb8 126.0(13)
C62 O48 Yb9 141.3(17)
C62 O49 Yb7 132.7(14)
Yb1 O50 Yb7 107.1(4)
Yb1 O50 Yb5 108.0(4)
Yb7 O50 Yb5 106.9(4)
Yb7 O51 Yb8 113.6(5)
Yb7 O51 Yb3 131.9(5)
Yb8 O51 Yb3 107.1(4)
Yb7 O51 H51D 99.0
Yb8 O51 H51D 99.0
Yb3 O51 H51D 99.0
O1 C1 H1A 109.5
O1 C1 H1B 109.5
H1A C1 H1B 109.5
O1 C1 H1C 109.5
H1A C1 H1C 109.5
H1B C1 H1C 109.5
O1 C2 C3 129(2)
O1 C2 C7 112.5(17)
C3 C2 C7 119(2)
C4 C3 C2 118(2)
C4 C3 H3A 121.2
C2 C3 H3A 121.2
C5 C4 C3 123(3)
C5 C4 H4A 118.5
C3 C4 H4A 118.5
C4 C5 C6 125(3)
C4 C5 H5A 117.5
C6 C5 H5A 117.5
C7 C6 C8 127(2)
C7 C6 C5 116(2)
C8 C6 C5 117(2)
O2 C7 C6 125.0(19)
O2 C7 C2 116.8(19)
C6 C7 C2 118.1(19)
N1 C8 C6 128(2)
N1 C8 H8A 116.0
C6 C8 H8A 116.0
C10 C9 N1 120(2)
C10 C9 C14 123(2)
N1 C9 C14 117(2)
C9 C10 C11 120(3)
C9 C10 H10A 120.1
C11 C10 H10A 120.1
C12 C11 C10 123(3)
C12 C11 H11A 118.6
C10 C11 H11A 118.6
C11 C12 O3 124(3)
C11 C12 C13 120(3)
O3 C12 C13 116(2)
C12 C13 C14 123(2)
C12 C13 H13A 118.3
C14 C13 H13A 118.3
C13 C14 C9 112(2)
C13 C14 H14A 124.2
C9 C14 H14A 124.2
C21 C16 O3 122(2)
C21 C16 C17 125(3)
O3 C16 C17 113(3)
C16 C17 C18 109(3)
C16 C17 H17A 125.3
C18 C17 H17A 125.3
C19 C18 C17 125(3)
C19 C18 H18A 117.3
C17 C18 H18A 117.3
C20 C19 C18 118(3)
C20 C19 H19A 121.0
C18 C19 H19A 121.0
C21 C20 C19 123(3)
C21 C20 O4 127(3)
C19 C20 O4 111(3)
C20 C21 C16 119(3)
C20 C21 H21A 120.3
C16 C21 H21A 120.3
C24 C23 C28 121(3)
C24 C23 O4 124(3)
C28 C23 O4 115(3)
C23 C24 C25 121(4)
C23 C24 H24A 119.6
C25 C24 H24A 119.6
C24 C25 C26 121(3)
C24 C25 H25A 119.5
C26 C25 H25A 119.5
C27 C26 C25 118(3)
C27 C26 C29 128(3)
C25 C26 C29 113(2)
C26 C27 C28 119(3)
C26 C27 H27A 120.6
C28 C27 H27A 120.6
C23 C28 C27 119(3)
C23 C28 H28A 120.3
C27 C28 H28A 120.3
C30 C29 C26 115(2)
C30 C29 H29B 122.3
C26 C29 H29B 122.3
N2 C30 C29 117(2)
N2 C30 H30A 121.5
C29 C30 H30A 121.5
C32 C31 N2 132(3)
C32 C31 H31A 113.8
N2 C31 H31A 113.8
C31 C32 C33 120(3)
C31 C32 C37 125(2)
C33 C32 C37 115(3)
C32 C33 C34 124(3)
C32 C33 H33A 118.1
C34 C33 H33A 118.1
C33 C34 C35 117(3)
C33 C34 H34A 121.3
C35 C34 H34A 121.3
C36 C35 C34 115(3)
C36 C35 H35A 122.4
C34 C35 H35A 122.4
C37 C36 C35 127(3)
C37 C36 O6 113(2)
C35 C36 O6 120(2)
C36 C37 O5 121(2)
C36 C37 C32 119(2)
O5 C37 C32 116(2)
O6 C38 H38A 109.5
O6 C38 H38B 109.5
H38A C38 H38B 109.5
O6 C38 H38C 109.5
H38A C38 H38C 109.5
H38B C38 H38C 109.5
O44 C39 H39A 109.5
O44 C39 H39B 109.5
H39A C39 H39B 109.5
O44 C39 H39C 109.5
H39A C39 H39C 109.5
H39B C39 H39C 109.5
O44 C40 C41 127.3(19)
O44 C40 C45 112.7(17)
C41 C40 C45 119.7(19)
C42 C41 C40 117(3)
C42 C41 H41A 121.5
C40 C41 H41A 121.5
C41 C42 C43 126(3)
C41 C42 H42A 117.1
C43 C42 H42A 117.1
C44 C43 C42 119(3)
C44 C43 H43A 120.3
C42 C43 H43A 120.3
C43 C44 C45 121(2)
C43 C44 C46 122(2)
C45 C44 C46 117.9(18)
O43 C45 C44 125.3(18)
O43 C45 C40 117.7(17)
C44 C45 C40 116.8(18)
O42 C46 C44 132(2)
O42 C46 H46A 113.8
C44 C46 H46A 113.8
C48 C47 H47A 109.5
C48 C47 H47B 109.5
H47A C47 H47B 109.5
C48 C47 H47C 109.5
H47A C47 H47C 109.5
H47B C47 H47C 109.5
O9 C48 O8 124(2)
O9 C48 C47 120(3)
O8 C48 C47 115(2)
O9 C48 Yb8 64.2(14)
O8 C48 Yb8 60.0(12)
C47 C48 Yb8 170(2)
C50 C49 H49A 109.5
C50 C49 H49B 109.5
H49A C49 H49B 109.5
C50 C49 H49C 109.5
H49A C49 H49C 109.5
H49B C49 H49C 109.5
O13 C50 O12 122(2)
O13 C50 C49 123(2)
O12 C50 C49 115(2)
O13 C50 Yb3 68.9(14)
O12 C50 Yb3 52.8(11)
C49 C50 Yb3 167.3(17)
C52 C51 H51A 109.5
C52 C51 H51B 109.5
H51A C51 H51B 109.5
C52 C51 H51C 109.5
H51A C51 H51C 109.5
H51B C51 H51C 109.5
O10 C52 O11 120.8(19)
O10 C52 C51 119(2)
O11 C52 C51 120(2)
O10 C52 Yb8 58.8(11)
O11 C52 Yb8 62.9(10)
C51 C52 Yb8 167(2)
C54 C53 H53A 109.5
C54 C53 H53B 109.5
H53A C53 H53B 109.5
C54 C53 H53C 109.5
H53A C53 H53C 109.5
H53B C53 H53C 109.5
O15 C54 O14 125.2(18)
O15 C54 C53 114.6(19)
O14 C54 C53 118.5(18)
C56 C55 H55A 109.5
C56 C55 H55B 109.5
H55A C55 H55B 109.5
C56 C55 H55C 109.5
H55A C55 H55C 109.5
H55B C55 H55C 109.5
O46 C56 O47 127(2)
O46 C56 C55 121(2)
O47 C56 C55 111(2)
C58 C57 H57A 109.5
C58 C57 H57B 109.5
H57A C57 H57B 109.5
C58 C57 H57C 109.5
H57A C57 H57C 109.5
H57B C57 H57C 109.5
O19 C58 O18 120(2)
O19 C58 C57 121(2)
O18 C58 C57 119(2)
O19 C58 Yb4 59.1(12)
O18 C58 Yb4 62.3(11)
C57 C58 Yb4 168.7(19)
C60 C59 H59A 109.5
C60 C59 H59B 109.5
H59A C59 H59B 109.5
C60 C59 H59C 109.5
H59A C59 H59C 109.5
H59B C59 H59C 109.5
O16 C60 O17 121(2)
O16 C60 C59 126(2)
O17 C60 C59 111(2)
C62 C61 H61A 109.5
C62 C61 H61B 109.5
H61A C61 H61B 109.5
C62 C61 H61C 109.5
H61A C61 H61C 109.5
H61B C61 H61C 109.5
O48 C62 O49 120(2)
O48 C62 C61 127(3)
O49 C62 C61 107(2)
C64 C63 H63A 109.5
C64 C63 H63B 109.5
H63A C63 H63B 109.5
C64 C63 H63C 109.5
H63A C63 H63C 109.5
H63B C63 H63C 109.5
O40 C64 O41 114.2(19)
O40 C64 C63 127.2(19)
O41 C64 C63 118(2)
O40 C64 Yb4 53.0(11)
O41 C64 Yb4 61.3(11)
C63 C64 Yb4 174.0(16)
C66 C65 H65A 109.5
C66 C65 H65B 109.5
H65A C65 H65B 109.5
C66 C65 H65C 109.5
H65A C65 H65C 109.5
H65B C65 H65C 109.5
O37 C66 O36 119.4(17)
O37 C66 C65 122(2)
O36 C66 C65 118(2)
C68 C67 H67A 109.5
C68 C67 H67B 109.5
H67A C67 H67B 109.5
C68 C67 H67C 109.5
H67A C67 H67C 109.5
H67B C67 H67C 109.5
O27 C68 O28 125.4(18)
O27 C68 C67 116(2)
O28 C68 C67 118.6(19)
C70 C69 H69A 109.5
C70 C69 H69B 109.5
H69A C69 H69B 109.5
C70 C69 H69C 109.5
H69A C69 H69C 109.5
H69B C69 H69C 109.5
O25 C70 O26 129.3(17)
O25 C70 C69 118.8(19)
O26 C70 C69 111.6(19)
C72 C71 H71A 109.5
C72 C71 H71B 109.5
H71A C71 H71B 109.5
C72 C71 H71C 109.5
H71A C71 H71C 109.5
H71B C71 H71C 109.5
O39 C72 O38 122.3(18)
O39 C72 C71 110(2)
O38 C72 C71 128(2)
C74 C73 H73A 109.5
C74 C73 H73B 109.5
H73A C73 H73B 109.5
C74 C73 H73C 109.5
H73A C73 H73C 109.5
H73B C73 H73C 109.5
O23 C74 O24 116.3(19)
O23 C74 C73 126(2)
O24 C74 C73 118(2)
O23 C74 Yb6 55.7(11)
O24 C74 Yb6 61.1(10)
C73 C74 Yb6 175.1(19)
N3 C75 H75A 109.5
N3 C75 H75B 109.5
H75A C75 H75B 109.5
N3 C75 H75C 109.5
H75A C75 H75C 109.5
H75B C75 H75C 109.5
N3 C76 H76A 109.5
N3 C76 H76B 109.5
H76A C76 H76B 109.5
N3 C76 H76C 109.5
H76A C76 H76C 109.5
H76B C76 H76C 109.5
N3 C77 O32 124(3)
N3 C77 H77A 118.1
O32 C77 H77A 118.1
O7 C78 H78A 109.5
O7 C78 H78B 109.5
H78A C78 H78B 109.5
O7 C78 H78C 109.5
H78A C78 H78C 109.5
H78B C78 H78C 109.5
C84 C79 C80 128.9(18)
C84 C79 O7 110.2(15)
C80 C79 O7 120.9(17)
C79 C80 C81 110(2)
C79 C80 H80A 124.8
C81 C80 H80A 124.8
C82 C81 C80 125(2)
C82 C81 H81A 117.3
C80 C81 H81A 117.3
C81 C82 C83 120(2)
C81 C82 H82A 120.2
C83 C82 H82A 120.2
C84 C83 C82 120.3(19)
C84 C83 C85 122.6(18)
C82 C83 C85 117.0(18)
O53 C84 C79 122.5(16)
O53 C84 C83 122.1(17)
C79 C84 C83 115.4(17)
O52 C85 C83 126(2)
O52 C85 H85A 116.8
C83 C85 H85A 116.8
C87 C86 H86A 109.5
C87 C86 H86B 109.5
H86A C86 H86B 109.5
C87 C86 H86C 109.5
H86A C86 H86C 109.5
H86B C86 H86C 109.5
O21 C87 O22 117.2(17)
O21 C87 C86 124.2(19)
O22 C87 C86 118.5(18)
O21 C87 Yb3 59.8(10)
O22 C87 Yb3 57.4(8)
C86 C87 Yb3 175.9(16)
C1W O1W H1W1 109.5
O1W C1W H1W4 109.5
O1W C1W H1W5 109.5
H1W4 C1W H1W5 109.5
O1W C1W H1W6 109.5
H1W4 C1W H1W6 109.5
H1W5 C1W H1W6 109.5

loop_
_geom_bond_atom_site_label_1
_geom_bond_atom_site_label_2
_geom_bond_distance
Yb1 O22 2.378(12)
Yb1 O27 2.382(13)
Yb1 O34 2.383(12)
Yb1 O50 2.389(11)
Yb1 O35 2.410(12)
Yb1 O33 2.415(11)
Yb1 O31 2.443(12)
Yb1 O20 2.491(12)
Yb1 Yb7 3.8544(14)
Yb1 Yb5 3.9002(14)
Yb1 Yb9 3.9005(14)
Yb1 Yb4 3.9305(13)
Yb2 O43 2.330(12)
Yb2 O2 2.382(12)
Yb2 O41 2.389(13)
Yb2 O53 2.396(12)
Yb2 O33 2.400(11)
Yb2 O34 2.494(11)
Yb2 O42 2.522(15)
Yb2 N1 2.602(17)
Yb2 O7 2.703(16)
Yb2 Yb6 3.6495(14)
Yb2 Yb4 3.6513(14)
Yb3 O18 2.363(13)
Yb3 O16 2.376(13)
Yb3 O51 2.398(12)
Yb3 O12 2.419(17)
Yb3 O20 2.483(12)
Yb3 O22 2.499(12)
Yb3 O14 2.505(13)
Yb3 O21 2.564(16)
Yb3 O13 2.786(16)
Yb3 C87 2.954(18)
Yb3 C50 2.98(2)
Yb3 Yb8 3.8359(15)
Yb4 O20 2.362(12)
Yb4 O15 2.369(16)
Yb4 O33 2.375(11)
Yb4 O40 2.423(16)
Yb4 O2 2.453(13)
Yb4 O19 2.468(14)
Yb4 O18 2.534(13)
Yb4 O1 2.604(13)
Yb4 O41 2.607(14)
Yb4 C58 2.86(2)
Yb4 C64 2.97(2)
Yb5 O31 2.325(11)
Yb5 O37 2.333(14)
Yb5 O39 2.388(15)
Yb5 O25 2.405(12)
Yb5 O50 2.432(11)
Yb5 O30 2.450(15)
Yb5 O24 2.468(12)
Yb5 O32 2.480(15)
Yb5 Yb9 3.8017(16)
Yb5 Yb7 3.8846(15)
Yb6 O34 2.371(12)
Yb6 O52 2.389(13)
Yb6 O53 2.445(13)
Yb6 O28 2.448(16)
Yb6 O23 2.454(13)
Yb6 O26 2.458(14)
Yb6 O43 2.464(12)
Yb6 O24 2.559(12)
Yb6 O44 2.664(14)
Yb6 C74 2.92(2)
Yb7 O36 2.323(16)
Yb7 O30 2.343(13)
Yb7 O51 2.362(12)
Yb7 O35 2.373(12)
Yb7 O50 2.404(12)
Yb7 O46 2.407(14)
Yb7 O11 2.438(13)
Yb7 O49 2.464(14)
Yb7 Yb9 3.9218(14)
Yb7 Yb8 3.9597(15)
Yb8 O51 2.371(12)
Yb8 O13 2.401(18)
Yb8 O8 2.405(16)
Yb8 O47 2.417(14)
Yb8 O10 2.480(17)
Yb8 O45 2.480(15)
Yb8 O9 2.500(17)
Yb8 O11 2.566(15)
Yb8 O14 2.654(14)
Yb8 C48 2.78(2)
Yb8 C52 2.88(2)
Yb9 O5 2.286(16)
Yb9 O31 2.361(12)
Yb9 O48 2.361(16)
Yb9 O38 2.381(15)
Yb9 O30 2.410(15)
Yb9 O29 2.416(18)
Yb9 O35 2.440(11)
Yb9 O6 2.620(17)
N1 C8 1.28(3)
N1 C9 1.45(3)
N2 C30 1.35(4)
N2 C31 1.38(4)
N3 C77 1.27(3)
N3 C76 1.48(5)
N3 C75 1.50(4)
O1 C2 1.38(3)
O1 C1 1.48(2)
O2 C7 1.30(2)
O3 C12 1.38(3)
O3 C16 1.43(4)
O4 C20 1.44(4)
O4 C23 1.45(4)
O5 C37 1.38(3)
O6 C36 1.44(3)
O6 C38 1.45(4)
O52 C85 1.21(3)
O53 C84 1.29(2)
O7 C79 1.43(2)
O7 C78 1.45(3)
O8 C48 1.29(3)
O9 C48 1.16(3)
O10 C52 1.23(3)
O11 C52 1.29(2)
O12 C50 1.35(3)
O13 C50 1.20(3)
O14 C54 1.27(2)
O15 C54 1.27(2)
O16 C60 1.20(3)
O17 C60 1.35(3)
O18 C58 1.24(3)
O19 C58 1.23(3)
O20 H20A 0.9800
O21 C87 1.26(2)
O22 C87 1.36(2)
O23 C74 1.21(3)
O24 C74 1.35(2)
O25 C70 1.18(2)
O26 C70 1.28(3)
O27 C68 1.23(2)
O28 C68 1.25(3)
O29 H29C 0.8501
O29 H29A 0.8199
O30 H30B 0.9800
O31 H31B 0.9800
O32 C77 1.28(3)
O33 H33B 0.9800
O34 H34B 0.9800
O35 H35B 0.9800
O36 C66 1.29(3)
O37 C66 1.28(3)
O38 C72 1.29(3)
O39 C72 1.27(3)
O40 C64 1.29(3)
O41 C64 1.33(2)
O42 C46 1.19(3)
O43 C45 1.39(2)
O44 C40 1.35(2)
O44 C39 1.36(3)
O45 H45B 0.8501
O45 H45C 0.8500
O46 C56 1.21(3)
O47 C56 1.31(3)
O48 C62 1.13(3)
O49 C62 1.44(3)
O51 H51D 0.9800
C1 H1A 0.9600
C1 H1B 0.9600
C1 H1C 0.9600
C2 C3 1.43(3)
C2 C7 1.49(3)
C3 C4 1.35(3)
C3 H3A 0.9300
C4 C5 1.27(4)
C4 H4A 0.9300
C5 C6 1.42(3)
C5 H5A 0.9300
C6 C7 1.40(3)
C6 C8 1.41(3)
C8 H8A 0.9300
C9 C10 1.39(3)
C9 C14 1.48(3)
C10 C11 1.41(3)
C10 H10A 0.9300
C11 C12 1.32(4)
C11 H11A 0.9300
C12 C13 1.41(4)
C13 C14 1.48(4)
C13 H13A 0.9300
C14 H14A 0.9300
C16 C21 1.34(4)
C16 C17 1.438(10)
C17 C18 1.439(10)
C17 H17A 0.9300
C18 C19 1.35(4)
C18 H18A 0.9300
C19 C20 1.35(4)
C19 H19A 0.9300
C20 C21 1.33(4)
C21 H21A 0.9300
C23 C24 1.27(4)
C23 C28 1.40(4)
C24 C25 1.35(5)
C24 H24A 0.9300
C25 C26 1.40(4)
C25 H25A 0.9300
C26 C27 1.34(4)
C26 C29 1.454(10)
C27 C28 1.41(4)
C27 H27A 0.9300
C28 H28A 0.9300
C29 C30 1.428(10)
C29 H29B 0.9300
C30 H30A 0.9300
C31 C32 1.35(4)
C31 H31A 0.9300
C32 C33 1.41(4)
C32 C37 1.42(4)
C33 C34 1.41(5)
C33 H33A 0.9300
C34 C35 1.42(4)
C34 H34A 0.9300
C35 C36 1.39(4)
C35 H35A 0.9300
C36 C37 1.32(4)
C38 H38A 0.9600
C38 H38B 0.9600
C38 H38C 0.9600
C39 H39A 0.9600
C39 H39B 0.9600
C39 H39C 0.9600
C40 C41 1.39(3)
C40 C45 1.47(3)
C41 C42 1.31(4)
C41 H41A 0.9300
C42 C43 1.37(4)
C42 H42A 0.9300
C43 C44 1.34(3)
C43 H43A 0.9300
C44 C45 1.40(3)
C44 C46 1.51(3)
C46 H46A 0.9300
C47 C48 1.55(4)
C47 H47A 0.9600
C47 H47B 0.9600
C47 H47C 0.9600
C49 C50 1.57(4)
C49 H49A 0.9600
C49 H49B 0.9600
C49 H49C 0.9600
C51 C52 1.445(10)
C51 H51A 0.9600
C51 H51B 0.9600
C51 H51C 0.9600
C53 C54 1.45(3)
C53 H53A 0.9600
C53 H53B 0.9600
C53 H53C 0.9600
C55 C56 1.542(10)
C55 H55A 0.9600
C55 H55B 0.9600
C55 H55C 0.9600
C57 C58 1.559(10)
C57 H57A 0.9600
C57 H57B 0.9600
C57 H57C 0.9600
C59 C60 1.459(10)
C59 H59A 0.9600
C59 H59B 0.9600
C59 H59C 0.9600
C61 C62 1.47(4)
C61 H61A 0.9600
C61 H61B 0.9600
C61 H61C 0.9600
C63 C64 1.44(3)
C63 H63A 0.9600
C63 H63B 0.9600
C63 H63C 0.9600
C65 C66 1.559(10)
C65 H65A 0.9600
C65 H65B 0.9600
C65 H65C 0.9600
C67 C68 1.44(3)
C67 H67A 0.9600
C67 H67B 0.9600
C67 H67C 0.9600
C69 C70 1.556(10)
C69 H69A 0.9600
C69 H69B 0.9600
C69 H69C 0.9600
C71 C72 1.550(10)
C71 H71A 0.9600
C71 H71B 0.9600
C71 H71C 0.9600
C73 C74 1.46(3)
C73 H73A 0.9600
C73 H73B 0.9600
C73 H73C 0.9600
C75 H75A 0.9600
C75 H75B 0.9600
C75 H75C 0.9600
C76 H76A 0.9600
C76 H76B 0.9600
C76 H76C 0.9600
C77 H77A 0.9300
C78 H78A 0.9600
C78 H78B 0.9600
C78 H78C 0.9600
C79 C84 1.38(3)
C79 C80 1.42(3)
C80 C81 1.45(3)
C80 H80A 0.9300
C81 C82 1.34(3)
C81 H81A 0.9300
C82 C83 1.43(3)
C82 H82A 0.9300
C83 C84 1.42(3)
C83 C85 1.49(3)
C85 H85A 0.9300
C86 C87 1.46(3)
C86 H86A 0.9600
C86 H86B 0.9600
C86 H86C 0.9600
O1W C1W 1.452(10)
O1W H1W1 0.8200
C1W H1W4 0.9600
C1W H1W5 0.9600
C1W H1W6 0.9600
